data_4032688
loop_
_publ_author_name
'Ashwin G. Nair'
'Roy T. McBurney'
'Mark R.D. Gatus'
'D.Barney Walker'
'Mohan Bhadbhade'
'Barbara A. Messerle'

_publ_section_title
;
 Synthesis and catalytic activity of nickel(II) complexes containing NCN
 pincer ligands
;
_journal_name_full 'Journal of Organometallic Chemistry'
_journal_page_first 63
_journal_page_last 70
_journal_paper_doi 10.1016/j.jorganchem.2017.02.025
_journal_volume 845
_journal_year 2017
_chemical_formula_moiety 'C26 H32 N12 Ni, 2(C24 H20 B)'
_chemical_formula_sum 'C74 H72 B2 N12 Ni'
_chemical_formula_weight 1209.76
_space_group_crystal_system monoclinic
_space_group_IT_number 13
_space_group_name_Hall '-P 2yac'
_space_group_name_H-M_alt 'P 1 2/n 1'
_symmetry_space_group_name_Hall '-P 2yac'
_symmetry_space_group_name_H-M 'P 1 2/n 1'
_atom_sites_solution_hydrogens geom
_atom_sites_solution_primary iterative
_cell_angle_alpha 90
_cell_angle_beta 118.202(3)
_cell_angle_gamma 90
_cell_formula_units_Z 4
_cell_length_a 23.4252(19)
_cell_length_b 12.5805(9)
_cell_length_c 24.392(2)
_cell_measurement_reflns_used 2090
_cell_measurement_temperature 150.02
_cell_measurement_theta_max 17.887
_cell_measurement_theta_min 2.553
_cell_volume 6335.0(9)
_computing_cell_refinement 'SAINT v8.37A (Bruker, 2015)'
_computing_data_reduction 'SAINT v8.37A (Bruker, 2015)'
_computing_molecular_graphics 'Olex2 (Dolomanov et al., 2009)'
_computing_publication_material 'Olex2 (Dolomanov et al., 2009)'
_computing_structure_refinement 'ShelXL (Sheldrick, 2015)'
_computing_structure_solution 'olex2.solve (Bourhis et al., 2015)'
_diffrn_ambient_temperature 150.02
_diffrn_measured_fraction_theta_full 0.999
_diffrn_measured_fraction_theta_max 0.984
_diffrn_measurement_device_type 'Bruker APEX-II CCD'
_diffrn_measurement_method '\f and \w scans'
_diffrn_radiation_type MoK\a
_diffrn_radiation_wavelength 0.71073
_diffrn_reflns_av_R_equivalents 0.1770
_diffrn_reflns_av_unetI/netI 0.2310
_diffrn_reflns_Laue_measured_fraction_full 0.999
_diffrn_reflns_Laue_measured_fraction_max 0.984
_diffrn_reflns_limit_h_max 30
_diffrn_reflns_limit_h_min -30
_diffrn_reflns_limit_k_max 16
_diffrn_reflns_limit_k_min -16
_diffrn_reflns_limit_l_max 31
_diffrn_reflns_limit_l_min -31
_diffrn_reflns_number 54119
_diffrn_reflns_point_group_measured_fraction_full 0.999
_diffrn_reflns_point_group_measured_fraction_max 0.984
_diffrn_reflns_theta_full 26.000
_diffrn_reflns_theta_max 27.345
_diffrn_reflns_theta_min 1.876
_diffrn_standards_number 0
_exptl_absorpt_coefficient_mu 0.361
_exptl_absorpt_correction_T_max 0.7455
_exptl_absorpt_correction_T_min 0.5758
_exptl_absorpt_correction_type multi-scan
_exptl_absorpt_process_details
;
SADABS-2014/5 (Bruker,2014/5) was used for absorption correction.
wR2(int) was 0.1903 before and 0.0707 after correction.
The Ratio of minimum to maximum transmission is 0.7724.
The \l/2 correction factor is 0.00150.
;
_exptl_crystal_colour yellow
_exptl_crystal_colour_primary yellow
_exptl_crystal_density_diffrn 1.268
_exptl_crystal_description plate
_exptl_crystal_F_000 2552
_exptl_crystal_size_max 0.101
_exptl_crystal_size_mid 0.076
_exptl_crystal_size_min 0.024
_refine_diff_density_max 1.086
_refine_diff_density_min -1.355
_refine_diff_density_rms 0.106
_refine_ls_extinction_coef .
_refine_ls_extinction_method none
_refine_ls_goodness_of_fit_ref 1.162
_refine_ls_hydrogen_treatment constr
_refine_ls_matrix_type full
_refine_ls_number_parameters 899
_refine_ls_number_reflns 14127
_refine_ls_number_restraints 896
_refine_ls_restrained_S_all 1.143
_refine_ls_R_factor_all 0.3076
_refine_ls_R_factor_gt 0.1380
_refine_ls_shift/su_max 0.007
_refine_ls_shift/su_mean 0.000
_refine_ls_structure_factor_coef Fsqd
_refine_ls_weighting_details 'w=1/[\s^2^(Fo^2^)+(0.2000P)^2^] where P=(Fo^2^+2Fc^2^)/3'
_refine_ls_weighting_scheme calc
_refine_ls_wR_factor_gt 0.3634
_refine_ls_wR_factor_ref 0.4603
_reflns_Friedel_coverage 0.000
_reflns_Friedel_fraction_full .
_reflns_Friedel_fraction_max .
_reflns_number_gt 4839
_reflns_number_total 14127
_reflns_threshold_expression 'I > 2\s(I)'
_cod_data_source_file J-Org-Chem-2017-845-63-70-1.cif
_cod_data_source_block 1
_cod_original_cell_volume 6334.9(9)
_cod_database_code 4032688
_shelx_space_group_comment
;
The symmetry employed for this shelxl refinement is uniquely defined
by the following loop, which should always be used as a source of
symmetry information in preference to the above space-group names.
They are only intended as comments.
;
_olex2_refinement_description
;
1. Fixed Uiso
 At 1.2 times of:
  All C(H) groups, All C(H,H) groups
2. Restrained distances
 N1C'-C1C' \\sim N1C-C1C
 with sigma of 0.02
 N3C-C8C \\sim N3C'-C8C'
 with sigma of 0.02
 N2C'-N1C' \\sim N2C-N1C
 with sigma of 0.02
 C2C-C1C \\sim C3C-C2C \\sim C2C'-C1C' \\sim C3C'-C2C'
 with sigma of 0.02
 N3C-C5C \\sim N3C'-C5C' \\sim N2C-C4C \\sim N2C'-C4C'
 with sigma of 0.02
 C5C'-C4C' \\sim C5C-C4C
 with sigma of 0.02
 Ni0A-N1C'_$1 \\sim Ni0A-N1C_$1
 with sigma of 0.02
 Ni0A-C8C_$1 \\sim Ni0A-C8C'_$1
 with sigma of 0.02
 C13C-C12C \\sim C12C-C11C
 with sigma of 0.02
 N5C-N6C \\sim N6C'-N5C'
 with sigma of 0.02
 N5C-C13C \\sim N6C'-C11'
 with sigma of 0.02
 C1C-N2C \\sim C1C'-N2C'
 with sigma of 0.02
 N2C'-N1C' \\sim N2C-N1C \\sim N1C'-C1C' \\sim N1C-C1C
 with sigma of 0.02
 N4D'-C9D' \\sim N4D-C9D
 with sigma of 0.02
 N4D-C9D \\sim N4D'-C9D'
 with sigma of 0.02
 C9D-C10D \\sim C9D'-C102
 with sigma of 0.02
 N4D'-C102 \\sim C10D-N4D
 with sigma of 0.02
 N5D-C10D \\sim N5D-N6D \\sim N5D-C13D
 with sigma of 0.02
 N5D-C10D \\sim N5D'-C102
 with sigma of 0.02
 C9D-N5D \\sim N5D'-C9D'
 with sigma of 0.02
 N5D'-C102 \\sim N5D-C10D
 with sigma of 0.02
 C102-N6D' \\sim C10D-N6D
 with sigma of 0.02
 C112-C102 \\sim C10D-C13D
 with sigma of 0.02
3. Uiso/Uaniso restraints and constraints
Uanis(N4C) = Uanis(C1C')
Uanis(C7C') = Uanis(C2C)
Uanis(N1D) = Uanis(N3D')
Uanis(N2D') = Uanis(N3D)
Uanis(C6D) = Uanis(C3D')
Uanis(C2D') = Uanis(C7D)
4. Rigid body (RIGU) restrains
 C11B, C12B, H12B, C13B, H13B, C14B, H14B, C15B, H15B, C16B, H16B, C21B, C22B,
 H22B, C23B, H23B, C24B, H24B, C25B, H25B, C26B, H26B, C31B, H31B, C32B, H32B,
 C33B, H33B, C34B, H34B, C35B, H35B, C36B, C41B, C42B, H42B, C43B, H43B, C44B,
 H44B, C45B, H45B, C46B, B1B
 with sigma for 1-2 distances of 0.002 and sigma for 1-3 distances of 0.002
 C9', C10', C11', C12', C13', Ni0A, N1C', N2C', N3C', N4C', N5C', N6C', C1C',
 C2C', C3C', C4C', C5C', C6C', C7C', C8C', N1C, N2C, N3C, N4C, N5C, N6C, C1C,
 C2C, C3C, C4C, C5C, C6C, C8C, C9C, C10C, C11C, C12C, C13C, C7C
 with sigma for 1-2 distances of 0.002 and sigma for 1-3 distances of 0.002
 C102, C112, C122, C132, Ni1A, N1D', N2D', N3D', N4D', N5D', N6D', C1D', C2D',
 C3D', C4D', C5D', C6D', C7D', C8D', C9D', N2D, N6D, N4D, N1D, N3D, N5D, C3D,
 C11D, C7D, C1D, C5D, C9D, C13D, C2D, C4D, C6D, C8D, C10D, C12D
 with sigma for 1-2 distances of 0.002 and sigma for 1-3 distances of 0.002
 C11A, C12A, H12A, C13A, H13A, C14A, H14A, C15A, H15A, C16A, H16A, C21A, C22A,
 H22A, C23A, H23A, C24A, H24A, C25A, H25A, C26A, H26A, C31A, C32A, H32A, C33A,
 H33A, C34A, H34A, C35A, H35A, C36A, H36A, C41A, C42A, H42A, C43A, H43A, C44A,
 H44A, C45A, H45A, C46A, H46A, B1A
 with sigma for 1-2 distances of 0.002 and sigma for 1-3 distances of 0.002
5. Others
 Fixed Sof: C102(0.5) H10A(0.5) H10B(0.5) N2D'(0.5) C3D'(0.5) H3D'(0.5)
 C2D'(0.5) H2D'(0.5) C1D'(0.5) H1D'(0.5) N1D'(0.5) N5D'(0.5) N6D'(0.5)
 C132(0.5) H132(0.5) C122(0.5) H122(0.5) C112(0.5) H112(0.5) C4D'(0.5)
 H4DC(0.5) H4DD(0.5) C5D'(0.5) H5DC(0.5) H5DD(0.5) C6D'(0.5) H6D'(0.5)
 N3D'(0.5) C8D'(0.5) N4D'(0.5) C7D'(0.5) H7D'(0.5) C9D'(0.5) H9DC(0.5)
 H9DD(0.5) C9'(0.5) H9'A(0.5) H9'B(0.5) C10'(0.5) H10E(0.5) H10F(0.5) N1C'(0.5)
 N2C'(0.5) N3C'(0.5) N4C'(0.5) N5C'(0.5) C13'(0.5) H13'(0.5) C12'(0.5)
 H12'(0.5) C11'(0.5) H11'(0.5) N6C'(0.5) C1C'(0.5) H1C'(0.5) C2C'(0.5)
 H2C'(0.5) C3C'(0.5) H3C'(0.5) C4C'(0.5) H4CC(0.5) H4CD(0.5) C5C'(0.5)
 H5CC(0.5) H5CD(0.5) C6C'(0.5) H6C'(0.5) C7C'(0.5) H7C'(0.5) C8C'(0.5) N6D(0.5)
 N5D(0.5) C13D(0.5) H5FA(0.5) C12D(0.5) H28(0.5) C11D(0.5) H9DE(0.5) N1C(0.5)
 N2C(0.5) N3D(0.5) C6D(0.5) H6D(0.5) C7D(0.5) H7D(0.5) N4D(0.5) C8D(0.5)
 N3C(0.5) N4C(0.5) N6C(0.5) C11C(0.5) H11(0.5) C12C(0.5) H8IA(0.5) C13C(0.5)
 H9IA(0.5) N5C(0.5) C3D(0.5) H3D(0.5) N1D(0.5) N2D(0.5) C1D(0.5) H1D(0.5)
 C2D(0.5) H2D(0.5) C1C(0.5) H1C(0.5) C2C(0.5) H2C(0.5) C5D(0.5) H5DA(0.5)
 H5DB(0.5) C3C(0.5) H3C(0.5) C9D(0.5) H9DA(0.5) H9DB(0.5) C4C(0.5) H4CA(0.5)
 H4CB(0.5) C5C(0.5) H5CA(0.5) H5CB(0.5) C6C(0.5) H6C(0.5) C4D(0.5) H4DA(0.5)
 H4DB(0.5) C8C(0.5) C9C(0.5) H9CA(0.5) H9CB(0.5) C10C(0.5) H10C(0.5) H10D(0.5)
 C10D(0.5) H4EA(0.5) H4EB(0.5) C7C(0.5) H7C(0.5)
 Fixed Uiso: N5D'(0.05) N6D'(0.05) C132(0.05) C122(0.05) C112(0.05) N5C'(0.05)
 C13'(0.05) C12'(0.05) C11'(0.05) N6C'(0.05) N6D(0.05) N5D(0.05) C13D(0.05)
 C12D(0.05) C11D(0.05) N6C(0.05) C11C(0.05) C12C(0.05) C13C(0.05) N5C(0.05)
6.a Secondary CH2 refined with riding coordinates:
 C102(H10A,H10B), C4D'(H4DC,H4DD), C5D'(H5DC,H5DD), C9D'(H9DC,H9DD), C9'(H9'A,
 H9'B), C10'(H10E,H10F), C4C'(H4CC,H4CD), C5C'(H5CC,H5CD), C5D(H5DA,H5DB),
 C9D(H9DA,H9DB), C4C(H4CA,H4CB), C5C(H5CA,H5CB), C4D(H4DA,H4DB), C9C(H9CA,H9CB),
  C10C(H10C,H10D), C10D(H4EA,H4EB)
6.b Aromatic/amide H refined with riding coordinates:
 C3D'(H3D'), C2D'(H2D'), C1D'(H1D'), C132(H132), C122(H122), C112(H112),
 C6D'(H6D'), C7D'(H7D'), C13'(H13'), C12'(H12'), C11'(H11'), C1C'(H1C'),
 C2C'(H2C'), C3C'(H3C'), C6C'(H6C'), C7C'(H7C'), C13D(H5FA), C12D(H28),
 C11D(H9DE), C6D(H6D), C7D(H7D), C11C(H11), C12C(H8IA), C13C(H9IA), C12A(H12A),
 C13A(H13A), C14A(H14A), C15A(H15A), C16A(H16A), C22A(H22A), C23A(H23A),
 C24A(H24A), C25A(H25A), C26A(H26A), C32A(H32A), C33A(H33A), C34A(H34A),
 C35A(H35A), C36A(H36A), C42A(H42A), C43A(H43A), C44A(H44A), C45A(H45A),
 C46A(H46A), C3D(H3D), C1D(H1D), C2D(H2D), C12B(H12B), C13B(H13B), C14B(H14B),
 C15B(H15B), C16B(H16B), C22B(H22B), C23B(H23B), C24B(H24B), C25B(H25B),
 C26B(H26B), C31B(H31B), C32B(H32B), C33B(H33B), C34B(H34B), C35B(H35B),
 C42B(H42B), C43B(H43B), C44B(H44B), C45B(H45B), C46B(H46B), C1C(H1C), C2C(H2C),
  C3C(H3C), C6C(H6C), C7C(H7C)
6.c Fitted pentagon refined as free rotating group:
 N2D'(C3D',C2D',C1D',N1D'), N5D'(N6D',C132,C122,C112), C6D'(N3D',C8D',N4D',
 C7D'), N5C'(C13',C12',C11',N6C'), N6D(N5D,C13D,C12D,C11D), N3D(C6D,C7D,N4D,
 C8D), N6C(C11C,C12C,C13C,N5C), C3D(N1D,N2D,C1D,C2D)
;
_shelx_shelxl_version_number 2014/7
_olex2_diffrn_ambient_temperature_device 'Oxford Cryosystems'
_olex2_submission_special_instructions 'No special instructions were received'

loop_
_space_group_symop_operation_xyz
'x, y, z'
'-x+1/2, y, -z+1/2'
'-x, -y, -z'
'x-1/2, -y, z-1/2'

loop_
_atom_site_label
_atom_site_type_symbol
_atom_site_fract_x
_atom_site_fract_y
_atom_site_fract_z
_atom_site_U_iso_or_equiv
_atom_site_adp_type
_atom_site_occupancy
_atom_site_site_symmetry_order
_atom_site_calc_flag
_atom_site_refinement_flags_posn
_atom_site_refinement_flags_adp
_atom_site_refinement_flags_occupancy
_atom_site_disorder_assembly
_atom_site_disorder_group
C102 C 0.5627(8) 0.7162(19) 0.6658(11) 0.108(9) Uiso 0.5 1 d D U . A 2
H10A H 0.5581 0.7937 0.6696 0.130 Uiso 0.5 1 calc R . . A 2
H10B H 0.5643 0.6818 0.7030 0.130 Uiso 0.5 1 calc R . . A 2
Ni1A Ni 0.5000 0.5000 0.5000 0.0760(7) Uani 1 2 d S TU P . .
N2D' N 0.5718(8) 0.3074(12) 0.5511(9) 0.069(3) Uani 0.5 1 d . U . A 2
C3D' C 0.6336(9) 0.2580(10) 0.5818(10) 0.080(3) Uani 0.5 1 d G U . A 2
H3D' H 0.6415 0.1842 0.5904 0.097 Uiso 0.5 1 calc R . . A 2
C2D' C 0.6814(7) 0.3381(14) 0.5972(8) 0.088(4) Uani 0.5 1 d G U . A 2
H2D' H 0.7270 0.3275 0.6180 0.105 Uiso 0.5 1 calc R . . A 2
C1D' C 0.6492(8) 0.4371(10) 0.5761(8) 0.075(4) Uani 0.5 1 d G U . A 2
H1D' H 0.6694 0.5042 0.5803 0.090 Uiso 0.5 1 calc R . . A 2
N1D' N 0.5815(7) 0.4181(11) 0.5476(8) 0.073(3) Uani 0.5 1 d G U . A 2
N5D' N 0.6194(4) 0.6978(9) 0.6653(5) 0.050 Uiso 0.5 1 d D U . A 2
N6D' N 0.6846(5) 0.6808(9) 0.7113(3) 0.050 Uiso 0.5 1 d DG U . A 2
C132 C 0.7233(4) 0.6742(10) 0.6809(5) 0.050 Uiso 0.5 1 d G U . A 2
H132 H 0.7688 0.6631 0.7005 0.060 Uiso 0.5 1 calc R . . A 2
C122 C 0.6820(5) 0.6872(10) 0.6161(4) 0.050 Uiso 0.5 1 d G U . A 2
H122 H 0.6951 0.6863 0.5846 0.060 Uiso 0.5 1 calc R . . A 2
C112 C 0.6178(4) 0.7017(10) 0.6064(4) 0.050 Uiso 0.5 1 d DG U . A 2
H112 H 0.5804 0.7123 0.5675 0.060 Uiso 0.5 1 calc R . . A 2
C4D' C 0.5138(12) 0.2709(18) 0.5374(11) 0.064(4) Uani 0.5 1 d . U . A 2
H4DC H 0.5155 0.1929 0.5327 0.077 Uiso 0.5 1 calc R . . A 2
H4DD H 0.4838 0.2990 0.4957 0.077 Uiso 0.5 1 calc R . . A 2
C5D' C 0.4831(14) 0.2877(17) 0.5752(12) 0.075(5) Uani 0.5 1 d . U . A 2
H5DC H 0.5042 0.2402 0.6118 0.089 Uiso 0.5 1 calc R . . A 2
H5DD H 0.4376 0.2642 0.5511 0.089 Uiso 0.5 1 calc R . . A 2
C6D' C 0.4798(8) 0.4194(9) 0.6542(6) 0.052(4) Uani 0.5 1 d . U . A 2
H6D' H 0.4709 0.3698 0.6786 0.062 Uiso 0.5 1 calc R . . A 2
N3D' N 0.4826(8) 0.3966(8) 0.5986(6) 0.049(2) Uani 0.5 1 d G U . A 2
C8D' C 0.4971(7) 0.4926(10) 0.5770(5) 0.050(3) Uani 0.5 1 d G U . A 2
N4D' N 0.5032(7) 0.5747(8) 0.6194(7) 0.065(4) Uani 0.5 1 d DG U . A 2
C7D' C 0.4925(8) 0.5295(9) 0.6671(6) 0.069(6) Uani 0.5 1 d G U . A 2
H7D' H 0.4937 0.5664 0.7016 0.083 Uiso 0.5 1 calc R . . A 2
C9D' C 0.5086(10) 0.6800(16) 0.6137(10) 0.085(7) Uiso 0.5 1 d D U . A 2
H9DC H 0.4694 0.7166 0.6098 0.102 Uiso 0.5 1 calc R . . A 2
H9DD H 0.5127 0.6951 0.5759 0.102 Uiso 0.5 1 calc R . . A 2
C9' C 0.9920(11) 0.1267(18) 0.3761(10) 0.081(5) Uani 0.5 1 d . U . B 2
H9'A H 1.0209 0.0669 0.3989 0.097 Uiso 0.5 1 calc R . . B 2
H9'B H 1.0189 0.1814 0.3701 0.097 Uiso 0.5 1 calc R . . B 2
C10' C 0.9423(13) 0.0860(18) 0.3116(11) 0.094(6) Uani 0.5 1 d . U . B 2
H10E H 0.9084 0.1406 0.2906 0.113 Uiso 0.5 1 calc R . . B 2
H10F H 0.9642 0.0739 0.2859 0.113 Uiso 0.5 1 calc R . . B 2
Ni0A Ni 1.0000 0.0000 0.5000 0.0470(5) Uani 1 2 d DS TU P . .
N1C' N 0.9194(9) -0.0719(13) 0.4891(10) 0.045(3) Uani 0.5 1 d D U . B 2
N2C' N 0.8904(11) -0.0296(15) 0.5178(13) 0.052(4) Uani 0.5 1 d D U . B 2
N3C' N 0.9076(10) 0.1804(19) 0.4651(9) 0.059(6) Uani 0.5 1 d D U . B 2
N4C' N 0.9677(13) 0.171(2) 0.4143(11) 0.062(4) Uani 0.5 1 d . U . B 2
N5C' N 0.9149(5) -0.0041(7) 0.3158(5) 0.050 Uiso 0.5 1 d D U . B 2
C13' C 0.8491(4) -0.0307(8) 0.2957(6) 0.050 Uiso 0.5 1 d G U . B 2
H13' H 0.8139 0.0178 0.2813 0.060 Uiso 0.5 1 calc R . . B 2
C12' C 0.8452(4) -0.1426(8) 0.3010(6) 0.050 Uiso 0.5 1 d G U . B 2
H12' H 0.8068 -0.1821 0.2907 0.060 Uiso 0.5 1 calc R . . B 2
C11' C 0.9086(5) -0.1851(6) 0.3243(6) 0.050 Uiso 0.5 1 d DG U . B 2
H11' H 0.9201 -0.2580 0.3323 0.060 Uiso 0.5 1 calc R . . B 2
N6C' N 0.9517(4) -0.0995(9) 0.3334(5) 0.050 Uiso 0.5 1 d DG U . B 2
C1C' C 0.8810(10) -0.1479(19) 0.4597(13) 0.050(2) Uani 0.5 1 d D U . B 2
H1C' H 0.8848 -0.1916 0.4299 0.061 Uiso 0.5 1 calc R . . B 2
C2C' C 0.8334(13) -0.158(2) 0.4770(15) 0.072(8) Uani 0.5 1 d D U . B 2
H2C' H 0.8047 -0.2163 0.4679 0.086 Uiso 0.5 1 calc R . . B 2
C3C' C 0.8345(16) -0.070(2) 0.5090(17) 0.073(9) Uani 0.5 1 d D U . B 2
H3C' H 0.8042 -0.0443 0.5215 0.088 Uiso 0.5 1 calc R . . B 2
C4C' C 0.9133(9) 0.0701(12) 0.5523(8) 0.048(3) Uani 0.5 1 d D U . B 2
H4CC H 0.9613 0.0704 0.5733 0.058 Uiso 0.5 1 calc R . . B 2
H4CD H 0.8996 0.0727 0.5850 0.058 Uiso 0.5 1 calc R . . B 2
C5C' C 0.8894(8) 0.1676(14) 0.5133(8) 0.043(3) Uani 0.5 1 d D U . B 2
H5CC H 0.8415 0.1681 0.4937 0.052 Uiso 0.5 1 calc R . . B 2
H5CD H 0.9052 0.2303 0.5411 0.052 Uiso 0.5 1 calc R . . B 2
C6C' C 0.8971(16) 0.266(2) 0.4229(13) 0.073(8) Uani 0.5 1 d . U . B 2
H6C' H 0.8669 0.3215 0.4162 0.088 Uiso 0.5 1 calc R . . B 2
C7C' C 0.9328(12) 0.262(2) 0.3938(13) 0.061(3) Uani 0.5 1 d . U . B 2
H7C' H 0.9338 0.3125 0.3651 0.073 Uiso 0.5 1 calc R . . B 2
C8C' C 0.9508(12) 0.1112(16) 0.4565(11) 0.046(4) Uani 0.5 1 d D U . B 2
N6D N 0.6425(6) 0.6827(7) 0.6008(4) 0.050 Uiso 0.5 1 d D U . A 1
N5D N 0.6781(5) 0.5878(8) 0.6075(4) 0.050 Uiso 0.5 1 d DG U . A 1
C13D C 0.6815(6) 0.5312(7) 0.6594(5) 0.050 Uiso 0.5 1 d DG U . A 1
H5FA H 0.7025 0.4649 0.6745 0.060 Uiso 0.5 1 calc R . . A 1
C12D C 0.6481(6) 0.5911(9) 0.6847(5) 0.050 Uiso 0.5 1 d G U . A 1
H28 H 0.6429 0.5719 0.7197 0.060 Uiso 0.5 1 calc R . . A 1
C11D C 0.6240(6) 0.6848(8) 0.6484(5) 0.050 Uiso 0.5 1 d G U . A 1
H9DE H 0.5998 0.7392 0.6549 0.060 Uiso 0.5 1 calc R . . A 1
N1C N 0.9625(9) 0.1404(12) 0.4606(9) 0.043(3) Uani 0.5 1 d D U . B 1
N2C N 0.9284(11) 0.197(2) 0.4777(9) 0.056(5) Uani 0.5 1 d D U . B 1
N3D N 0.5583(8) 0.3002(13) 0.5587(10) 0.069(3) Uani 0.5 1 d . U . A 1
C6D C 0.6195(10) 0.2492(12) 0.5833(9) 0.080(3) Uani 0.5 1 d G U . A 1
H6D H 0.6307 0.1833 0.6049 0.097 Uiso 0.5 1 calc R . . A 1
C7D C 0.6612(7) 0.3140(13) 0.5701(9) 0.088(4) Uani 0.5 1 d G U . A 1
H7D H 0.7051 0.2991 0.5812 0.105 Uiso 0.5 1 calc R . . A 1
N4D N 0.6256(8) 0.4050(10) 0.5372(8) 0.086(5) Uani 0.5 1 d DG U . A 1
C8D C 0.5620(7) 0.3965(11) 0.5302(8) 0.065(4) Uani 0.5 1 d G U . A 1
N3C N 0.8807(11) -0.0029(14) 0.5092(14) 0.060(6) Uani 0.5 1 d D U . B 1
N4C N 0.8989(8) -0.1443(17) 0.4641(11) 0.050(2) Uani 0.5 1 d . U . B 1
N6C N 0.9258(4) -0.1025(8) 0.3284(5) 0.050 Uiso 0.5 1 d D U . B 1
C11C C 0.9120(5) -0.0018(8) 0.2985(6) 0.050 Uiso 0.5 1 d DG U . B 1
H11 H 0.9393 0.0363 0.2863 0.060 Uiso 0.5 1 calc R . . B 1
C12C C 0.8505(6) 0.0318(8) 0.2899(6) 0.050 Uiso 0.5 1 d DG U . B 1
H8IA H 0.8293 0.0964 0.2710 0.060 Uiso 0.5 1 calc R . . B 1
C13C C 0.8262(4) -0.0480(9) 0.3145(6) 0.050 Uiso 0.5 1 d DG U . B 1
H9IA H 0.7858 -0.0462 0.3149 0.060 Uiso 0.5 1 calc R . . B 1
N5C N 0.8727(5) -0.1310(7) 0.3383(5) 0.050 Uiso 0.5 1 d DG U . B 1
C11A C 0.9939(4) 0.4873(6) 0.6401(4) 0.0464(18) Uani 1 1 d . U . . .
C12A C 1.0071(5) 0.4711(8) 0.5916(4) 0.057(2) Uani 1 1 d . U . . .
H12A H 0.9722 0.4626 0.5507 0.069 Uiso 1 1 calc R U . . .
C13A C 1.0719(5) 0.4669(10) 0.6010(5) 0.082(3) Uani 1 1 d . U . . .
H13A H 1.0792 0.4609 0.5660 0.098 Uiso 1 1 calc R U . . .
C14A C 1.1243(5) 0.4712(9) 0.6597(5) 0.077(3) Uani 1 1 d . U . . .
H14A H 1.1675 0.4674 0.6660 0.092 Uiso 1 1 calc R U . . .
C15A C 1.1111(5) 0.4813(8) 0.7090(5) 0.062(3) Uani 1 1 d . U . . .
H15A H 1.1459 0.4850 0.7502 0.075 Uiso 1 1 calc R U . . .
C16A C 1.0486(5) 0.4861(7) 0.6993(4) 0.057(2) Uani 1 1 d . U . . .
H16A H 1.0417 0.4889 0.7346 0.068 Uiso 1 1 calc R U . . .
C21A C 0.9113(5) 0.6290(7) 0.6494(4) 0.0474(17) Uani 1 1 d . U . . .
C22A C 0.9607(6) 0.6860(8) 0.6926(5) 0.087(3) Uani 1 1 d . U . . .
H22A H 1.0032 0.6570 0.7116 0.104 Uiso 1 1 calc R U . . .
C23A C 0.9502(7) 0.7889(9) 0.7100(7) 0.116(5) Uani 1 1 d . U . . .
H23A H 0.9855 0.8260 0.7421 0.139 Uiso 1 1 calc R U . . .
C24A C 0.8907(5) 0.8357(8) 0.6818(5) 0.073(3) Uani 1 1 d . U . . .
H24A H 0.8837 0.9033 0.6948 0.087 Uiso 1 1 calc R U . . .
C25A C 0.8428(6) 0.7837(9) 0.6353(6) 0.096(4) Uani 1 1 d . U . . .
H25A H 0.8015 0.8162 0.6127 0.115 Uiso 1 1 calc R U . . .
C26A C 0.8536(5) 0.6798(9) 0.6197(5) 0.083(3) Uani 1 1 d . U . . .
H26A H 0.8185 0.6439 0.5866 0.100 Uiso 1 1 calc R U . . .
C31A C 0.9085(4) 0.4192(7) 0.6769(4) 0.0480(18) Uani 1 1 d . U . . .
C32A C 0.8652(5) 0.4385(8) 0.6988(5) 0.068(3) Uani 1 1 d . U . . .
H32A H 0.8439 0.5054 0.6908 0.081 Uiso 1 1 calc R U . . .
C33A C 0.8516(5) 0.3612(8) 0.7328(5) 0.070(3) Uani 1 1 d . U . . .
H33A H 0.8217 0.3769 0.7477 0.084 Uiso 1 1 calc R U . . .
C34A C 0.8804(5) 0.2661(8) 0.7442(4) 0.061(2) Uani 1 1 d . U . . .
H34A H 0.8717 0.2155 0.7681 0.073 Uiso 1 1 calc R U . . .
C35A C 0.9227(4) 0.2405(8) 0.7215(4) 0.056(2) Uani 1 1 d . U . . .
H35A H 0.9415 0.1718 0.7275 0.067 Uiso 1 1 calc R U . . .
C36A C 0.9368(5) 0.3197(7) 0.6893(4) 0.054(2) Uani 1 1 d . U . . .
H36A H 0.9674 0.3041 0.6752 0.065 Uiso 1 1 calc R U . . .
C41A C 0.8656(4) 0.4803(6) 0.5601(4) 0.0385(16) Uani 1 1 d . U . . .
C42A C 0.8198(4) 0.3983(7) 0.5405(4) 0.0481(19) Uani 1 1 d . U . . .
H42A H 0.8206 0.3506 0.5711 0.058 Uiso 1 1 calc R U . . .
C43A C 0.7738(5) 0.3826(7) 0.4798(4) 0.059(2) Uani 1 1 d . U . . .
H43A H 0.7443 0.3249 0.4695 0.070 Uiso 1 1 calc R U . . .
C44A C 0.7700(4) 0.4508(6) 0.4331(4) 0.0472(19) Uani 1 1 d . U . . .
H44A H 0.7388 0.4390 0.3910 0.057 Uiso 1 1 calc R U . . .
C45A C 0.8122(4) 0.5357(6) 0.4491(4) 0.0433(18) Uani 1 1 d . U . . .
H45A H 0.8099 0.5846 0.4185 0.052 Uiso 1 1 calc R U . . .
C46A C 0.8578(4) 0.5481(6) 0.5107(4) 0.0404(17) Uani 1 1 d . U . . .
H46A H 0.8863 0.6071 0.5208 0.048 Uiso 1 1 calc R U . . .
B1A B 0.9193(5) 0.5051(7) 0.6304(5) 0.0431(15) Uani 1 1 d . U . . .
C3D C 0.4920(10) 0.4686(11) 0.6621(5) 0.071(6) Uani 0.5 1 d . U . A 1
H3D H 0.5048 0.4396 0.7022 0.085 Uiso 0.5 1 calc R . . A 1
N1D N 0.4917(8) 0.4142(8) 0.6110(6) 0.049(2) Uani 0.5 1 d G U . A 1
N2D N 0.4694(7) 0.4860(11) 0.5601(5) 0.062(3) Uani 0.5 1 d G U . A 1
C1D C 0.4559(9) 0.5847(10) 0.5797(7) 0.077(6) Uani 0.5 1 d G U . A 1
H1D H 0.4403 0.6470 0.5550 0.092 Uiso 0.5 1 calc R . . A 1
C2D C 0.4699(11) 0.5740(10) 0.6428(7) 0.135(13) Uani 0.5 1 d G U . A 1
H2D H 0.4652 0.6278 0.6677 0.162 Uiso 0.5 1 calc R . . A 1
C11B C 0.6561(4) -0.1188(6) 0.4079(4) 0.0427(16) Uani 1 1 d . U . . .
C12B C 0.6388(5) -0.1444(8) 0.3468(4) 0.061(2) Uani 1 1 d . U . . .
H12B H 0.6234 -0.0900 0.3162 0.073 Uiso 1 1 calc R U . . .
C13B C 0.6435(5) -0.2488(8) 0.3292(5) 0.076(3) Uani 1 1 d . U . . .
H13B H 0.6294 -0.2641 0.2866 0.091 Uiso 1 1 calc R U . . .
C14B C 0.6672(5) -0.3273(8) 0.3710(5) 0.072(3) Uani 1 1 d . U . . .
H14B H 0.6712 -0.3971 0.3584 0.086 Uiso 1 1 calc R U . . .
C15B C 0.6854(4) -0.3065(7) 0.4308(5) 0.058(2) Uani 1 1 d . U . . .
H15B H 0.7025 -0.3616 0.4609 0.069 Uiso 1 1 calc R U . . .
C16B C 0.6791(4) -0.2031(6) 0.4493(4) 0.0448(18) Uani 1 1 d . U . . .
H16B H 0.6911 -0.1906 0.4918 0.054 Uiso 1 1 calc R U . . .
C21B C 0.5645(4) 0.0098(5) 0.4056(4) 0.0369(15) Uani 1 1 d . U . . .
C22B C 0.5164(4) -0.0206(7) 0.3438(4) 0.054(2) Uani 1 1 d . U . . .
H22B H 0.5305 -0.0455 0.3154 0.065 Uiso 1 1 calc R U . . .
C23B C 0.4515(5) -0.0152(7) 0.3245(5) 0.059(2) Uani 1 1 d . U . . .
H23B H 0.4221 -0.0364 0.2833 0.070 Uiso 1 1 calc R U . . .
C24B C 0.4279(5) 0.0192(8) 0.3618(5) 0.064(3) Uani 1 1 d . U . . .
H24B H 0.3826 0.0224 0.3478 0.077 Uiso 1 1 calc R U . . .
C25B C 0.4711(5) 0.0493(10) 0.4206(5) 0.082(3) Uani 1 1 d . U . . .
H25B H 0.4560 0.0735 0.4483 0.098 Uiso 1 1 calc R U . . .
C26B C 0.5371(4) 0.0448(8) 0.4402(4) 0.056(2) Uani 1 1 d . U . . .
H26B H 0.5653 0.0682 0.4813 0.068 Uiso 1 1 calc R U . . .
C31B C 0.6762(4) -0.0352(6) 0.5452(4) 0.0407(16) Uani 1 1 d . U . . .
H31B H 0.6434 -0.0881 0.5313 0.049 Uiso 1 1 calc R U . . .
C32B C 0.7146(4) -0.0194(7) 0.6090(4) 0.0492(19) Uani 1 1 d . U . . .
H32B H 0.7078 -0.0624 0.6374 0.059 Uiso 1 1 calc R U . . .
C33B C 0.7616(4) 0.0565(7) 0.6313(4) 0.0513(19) Uani 1 1 d . U . . .
H33B H 0.7880 0.0663 0.6748 0.062 Uiso 1 1 calc R U . . .
C34B C 0.7700(4) 0.1197(7) 0.5886(4) 0.0489(19) Uani 1 1 d . U . . .
H34B H 0.8019 0.1741 0.6027 0.059 Uiso 1 1 calc R U . . .
C35B C 0.7314(4) 0.1025(6) 0.5253(4) 0.0409(17) Uani 1 1 d . U . . .
H35B H 0.7376 0.1469 0.4971 0.049 Uiso 1 1 calc R U . . .
C36B C 0.6843(4) 0.0238(6) 0.5010(4) 0.0363(15) Uani 1 1 d . U . . .
C41B C 0.6597(4) 0.0891(7) 0.3864(4) 0.0449(17) Uani 1 1 d . U . . .
C42B C 0.6234(5) 0.1791(7) 0.3606(4) 0.057(2) Uani 1 1 d . U . . .
H42B H 0.5854 0.1913 0.3645 0.068 Uiso 1 1 calc R U . . .
C43B C 0.6418(5) 0.2539(8) 0.3284(5) 0.065(2) Uani 1 1 d . U . . .
H43B H 0.6144 0.3132 0.3095 0.078 Uiso 1 1 calc R U . . .
C44B C 0.6965(5) 0.2449(8) 0.3234(5) 0.067(2) Uani 1 1 d . U . . .
H44B H 0.7090 0.2978 0.3034 0.081 Uiso 1 1 calc R U . . .
C45B C 0.7337(6) 0.1545(9) 0.3491(5) 0.078(3) Uani 1 1 d . U . . .
H45B H 0.7722 0.1434 0.3460 0.093 Uiso 1 1 calc R U . . .
C46B C 0.7141(5) 0.0784(8) 0.3802(5) 0.066(3) Uani 1 1 d . U . . .
H46B H 0.7404 0.0173 0.3974 0.080 Uiso 1 1 calc R . . . .
B1B B 0.6408(5) 0.0001(7) 0.4257(5) 0.0399(15) Uani 1 1 d . U . . .
C1C C 0.9516(12) 0.180(2) 0.4089(11) 0.051(5) Uani 0.5 1 d D U . B 1
H1C H 0.9657 0.1485 0.3819 0.061 Uiso 0.5 1 calc R . . B 1
C2C C 0.9172(12) 0.272(2) 0.3962(13) 0.061(3) Uani 0.5 1 d D U . B 1
H2C H 0.9070 0.3198 0.3625 0.073 Uiso 0.5 1 calc R . . B 1
C5D C 0.5023(13) 0.2636(19) 0.5545(12) 0.069(4) Uani 0.5 1 d . U . A 1
H5DA H 0.5050 0.1850 0.5571 0.082 Uiso 0.5 1 calc R . . A 1
H5DB H 0.4670 0.2818 0.5127 0.082 Uiso 0.5 1 calc R . . A 1
C3C C 0.9011(18) 0.282(3) 0.4422(14) 0.080(8) Uani 0.5 1 d D U . B 1
H3C H 0.8760 0.3358 0.4479 0.096 Uiso 0.5 1 calc R . . B 1
C9D C 0.6492(13) 0.4870(18) 0.5196(11) 0.107(9) Uiso 0.5 1 d D U . A 1
H9DA H 0.6141 0.5389 0.4964 0.128 Uiso 0.5 1 calc R . . A 1
H9DB H 0.6661 0.4618 0.4915 0.128 Uiso 0.5 1 calc R . . A 1
C4C C 0.9292(11) 0.1876(14) 0.5372(9) 0.060(4) Uani 0.5 1 d D U . B 1
H4CA H 0.9739 0.1725 0.5700 0.072 Uiso 0.5 1 calc R . . B 1
H4CB H 0.9151 0.2554 0.5475 0.072 Uiso 0.5 1 calc R . . B 1
C5C C 0.8868(11) 0.1035(15) 0.5351(12) 0.066(5) Uani 0.5 1 d D U . B 1
H5CA H 0.8427 0.1341 0.5136 0.079 Uiso 0.5 1 calc R . . B 1
H5CB H 0.8965 0.0924 0.5788 0.079 Uiso 0.5 1 calc R . . B 1
C6C C 0.8337(16) -0.083(3) 0.4945(17) 0.072(9) Uani 0.5 1 d . U . B 1
H6C H 0.8008 -0.0790 0.5067 0.086 Uiso 0.5 1 calc R . . B 1
C4D C 0.4836(10) 0.3010(16) 0.6001(9) 0.049(3) Uani 0.5 1 d . U . A 1
H4DA H 0.4376 0.2826 0.5857 0.059 Uiso 0.5 1 calc R . . A 1
H4DB H 0.5098 0.2634 0.6399 0.059 Uiso 0.5 1 calc R . . A 1
C8C C 0.9219(11) -0.0419(17) 0.4864(14) 0.048(4) Uani 0.5 1 d D U . B 1
C9C C 0.9191(8) -0.2131(13) 0.4336(8) 0.048(3) Uani 0.5 1 d . U . B 1
H9CA H 0.9228 -0.2847 0.4518 0.058 Uiso 0.5 1 calc R . . B 1
H9CB H 0.9630 -0.1914 0.4416 0.058 Uiso 0.5 1 calc R . . B 1
C10C C 0.8770(9) -0.2215(12) 0.3647(9) 0.052(4) Uani 0.5 1 d . U . B 1
H10C H 0.8955 -0.2746 0.3476 0.062 Uiso 0.5 1 calc R . . B 1
H10D H 0.8333 -0.2459 0.3556 0.062 Uiso 0.5 1 calc R . . B 1
C10D C 0.6984(12) 0.536(2) 0.5711(11) 0.164(14) Uiso 0.5 1 d D U . A 1
H4EA H 0.7305 0.4814 0.5965 0.197 Uiso 0.5 1 calc R . . A 1
H4EB H 0.7206 0.5873 0.5568 0.197 Uiso 0.5 1 calc R . . A 1
C7C C 0.8389(12) -0.166(2) 0.4621(12) 0.053(5) Uani 0.5 1 d . U . B 1
H7C H 0.8099 -0.2235 0.4431 0.064 Uiso 0.5 1 calc R . . B 1

loop_
_atom_site_aniso_label
_atom_site_aniso_U_11
_atom_site_aniso_U_22
_atom_site_aniso_U_33
_atom_site_aniso_U_23
_atom_site_aniso_U_13
_atom_site_aniso_U_12
Ni1A 0.1365(19) 0.0462(11) 0.1029(15) 0.0321(10) 0.1039(16) 0.0416(11)
N2D' 0.107(5) 0.044(3) 0.089(6) 0.012(3) 0.072(4) 0.018(3)
C3D' 0.107(5) 0.044(4) 0.114(6) 0.009(4) 0.071(4) 0.020(3)
C2D' 0.113(5) 0.048(5) 0.131(9) 0.003(5) 0.081(4) 0.019(4)
C1D' 0.114(5) 0.047(5) 0.109(11) 0.001(5) 0.090(5) 0.019(4)
N1D' 0.111(5) 0.042(4) 0.109(8) 0.015(4) 0.087(4) 0.021(3)
C4D' 0.102(6) 0.049(6) 0.068(7) 0.018(5) 0.063(5) 0.018(4)
C5D' 0.118(11) 0.055(5) 0.091(11) -0.002(5) 0.082(11) -0.004(5)
C6D' 0.056(11) 0.054(6) 0.060(5) 0.007(4) 0.040(7) 0.009(6)
N3D' 0.050(5) 0.055(3) 0.054(4) 0.007(3) 0.033(4) 0.005(3)
C8D' 0.053(8) 0.051(4) 0.067(5) 0.010(3) 0.045(6) 0.013(4)
N4D' 0.093(12) 0.054(5) 0.079(6) 0.007(4) 0.065(8) 0.009(5)
C7D' 0.105(17) 0.056(6) 0.078(7) 0.001(5) 0.068(10) 0.001(7)
C9' 0.098(11) 0.090(9) 0.081(8) 0.039(7) 0.063(8) 0.059(8)
C10' 0.140(15) 0.068(11) 0.078(8) 0.044(7) 0.054(9) 0.052(11)
Ni0A 0.0332(8) 0.0700(12) 0.0428(9) 0.0136(8) 0.0221(7) 0.0198(8)
N1C' 0.031(4) 0.053(5) 0.054(6) 0.012(5) 0.023(4) 0.023(4)
N2C' 0.038(6) 0.055(6) 0.074(8) -0.001(5) 0.035(6) 0.012(4)
N3C' 0.048(11) 0.065(7) 0.071(9) 0.012(7) 0.036(10) 0.025(8)
N4C' 0.054(10) 0.076(5) 0.070(7) 0.028(5) 0.039(7) 0.038(6)
C1C' 0.032(5) 0.053(4) 0.069(5) 0.006(3) 0.027(4) 0.020(3)
C2C' 0.055(9) 0.075(9) 0.107(16) -0.021(10) 0.057(11) -0.002(8)
C3C' 0.050(8) 0.078(10) 0.113(18) -0.027(12) 0.057(11) -0.005(8)
C4C' 0.033(7) 0.054(5) 0.066(5) 0.002(4) 0.030(5) 0.017(4)
C5C' 0.024(7) 0.049(6) 0.057(6) -0.003(5) 0.019(6) 0.006(5)
C6C' 0.069(13) 0.079(9) 0.096(14) 0.034(10) 0.059(13) 0.045(10)
C7C' 0.046(9) 0.074(5) 0.069(5) 0.024(4) 0.034(5) 0.034(5)
C8C' 0.032(7) 0.061(5) 0.043(7) 0.007(5) 0.015(6) 0.020(5)
N1C 0.018(6) 0.057(4) 0.044(5) 0.003(4) 0.007(5) 0.009(4)
N2C 0.040(10) 0.067(6) 0.061(6) 0.011(5) 0.025(7) 0.021(6)
N3D 0.107(5) 0.044(3) 0.089(6) 0.012(3) 0.072(4) 0.018(3)
C6D 0.107(5) 0.044(4) 0.114(6) 0.009(4) 0.071(4) 0.020(3)
C7D 0.113(5) 0.048(5) 0.131(9) 0.003(5) 0.081(4) 0.019(4)
N4D 0.119(6) 0.049(6) 0.137(12) 0.015(7) 0.098(7) 0.028(5)
C8D 0.113(6) 0.037(5) 0.086(9) 0.006(6) 0.081(6) 0.023(4)
N3C 0.039(7) 0.060(6) 0.094(15) -0.008(8) 0.042(10) 0.009(6)
N4C 0.032(5) 0.053(4) 0.069(5) 0.006(3) 0.027(4) 0.020(3)
C11A 0.047(3) 0.053(5) 0.044(3) -0.003(3) 0.025(2) -0.005(3)
C12A 0.051(4) 0.083(7) 0.042(3) 0.003(3) 0.025(3) 0.010(4)
C13A 0.053(4) 0.150(10) 0.047(4) 0.012(4) 0.028(3) 0.019(4)
C14A 0.053(4) 0.131(9) 0.050(4) 0.012(4) 0.028(3) 0.018(4)
C15A 0.048(3) 0.094(7) 0.046(4) 0.003(4) 0.022(3) -0.004(4)
C16A 0.047(3) 0.080(7) 0.044(3) -0.003(3) 0.023(2) -0.004(3)
C21A 0.062(4) 0.046(3) 0.041(4) -0.003(2) 0.030(3) -0.004(3)
C22A 0.081(5) 0.052(4) 0.088(6) -0.018(4) 0.007(4) 0.003(3)
C23A 0.097(6) 0.065(5) 0.119(8) -0.040(6) -0.004(5) 0.013(4)
C24A 0.092(5) 0.054(5) 0.053(5) -0.009(4) 0.019(4) 0.011(4)
C25A 0.086(5) 0.083(5) 0.089(7) -0.040(4) 0.016(4) 0.019(4)
C26A 0.073(4) 0.075(5) 0.077(6) -0.034(4) 0.014(4) 0.014(3)
C31A 0.050(4) 0.052(3) 0.045(4) 0.002(3) 0.025(3) -0.008(3)
C32A 0.075(6) 0.076(5) 0.074(6) 0.020(4) 0.053(5) 0.010(4)
C33A 0.069(6) 0.085(5) 0.074(6) 0.024(4) 0.049(5) 0.004(4)
C34A 0.054(5) 0.077(5) 0.050(5) 0.015(4) 0.023(4) -0.005(4)
C35A 0.052(5) 0.063(4) 0.048(5) 0.007(3) 0.020(4) -0.008(3)
C36A 0.058(5) 0.056(4) 0.049(5) 0.002(3) 0.025(4) -0.004(3)
C41A 0.045(3) 0.033(3) 0.044(3) -0.002(2) 0.026(2) 0.000(2)
C42A 0.053(4) 0.041(4) 0.051(3) -0.001(3) 0.026(3) -0.009(3)
C43A 0.070(5) 0.039(4) 0.055(3) -0.003(3) 0.020(3) -0.007(4)
C44A 0.054(4) 0.033(4) 0.053(4) -0.003(3) 0.024(3) 0.007(3)
C45A 0.053(4) 0.034(4) 0.045(3) 0.000(3) 0.025(3) 0.007(3)
C46A 0.045(4) 0.035(4) 0.046(3) 0.003(2) 0.026(3) 0.000(3)
B1A 0.047(3) 0.045(3) 0.044(3) -0.003(2) 0.027(2) -0.006(2)
C3D 0.115(16) 0.054(6) 0.069(5) 0.002(4) 0.065(7) -0.001(7)
N1D 0.050(5) 0.055(3) 0.054(4) 0.007(3) 0.033(4) 0.005(3)
N2D 0.083(8) 0.063(5) 0.067(5) 0.018(4) 0.057(6) 0.026(5)
C1D 0.114(15) 0.068(5) 0.089(7) 0.017(5) 0.082(9) 0.027(7)
C2D 0.28(4) 0.073(7) 0.102(8) 0.026(6) 0.131(14) 0.054(12)
C11B 0.030(4) 0.042(3) 0.053(3) -0.007(2) 0.017(3) 0.001(2)
C12B 0.059(6) 0.062(4) 0.052(3) -0.008(3) 0.019(3) 0.018(4)
C13B 0.075(7) 0.068(4) 0.063(4) -0.016(3) 0.014(4) 0.024(4)
C14B 0.063(6) 0.063(4) 0.065(4) -0.016(3) 0.011(4) 0.020(4)
C15B 0.044(5) 0.044(4) 0.066(4) -0.014(3) 0.009(4) 0.006(3)
C16B 0.032(4) 0.040(3) 0.056(4) -0.007(2) 0.015(3) 0.001(3)
C21B 0.037(3) 0.024(4) 0.052(3) 0.010(3) 0.023(2) 0.004(2)
C22B 0.040(3) 0.061(6) 0.058(3) -0.005(3) 0.020(3) 0.001(3)
C23B 0.040(3) 0.066(6) 0.064(4) 0.008(4) 0.020(3) 0.004(3)
C24B 0.042(4) 0.082(7) 0.066(4) 0.006(4) 0.023(3) 0.009(4)
C25B 0.042(3) 0.133(9) 0.071(4) -0.013(5) 0.027(3) 0.013(4)
C26B 0.041(3) 0.072(6) 0.059(4) -0.001(4) 0.026(3) 0.009(3)
C31B 0.039(4) 0.038(4) 0.050(3) 0.002(3) 0.026(3) 0.011(3)
C32B 0.048(4) 0.053(4) 0.050(3) 0.000(3) 0.026(3) 0.013(3)
C33B 0.050(4) 0.054(4) 0.053(3) -0.007(3) 0.027(3) 0.014(3)
C34B 0.046(4) 0.051(4) 0.048(3) -0.011(3) 0.021(3) 0.008(3)
C35B 0.039(3) 0.038(4) 0.049(3) -0.005(3) 0.024(3) 0.005(3)
C36B 0.035(3) 0.032(3) 0.044(2) 0.000(2) 0.021(2) 0.007(2)
C41B 0.042(3) 0.046(3) 0.042(4) -0.004(3) 0.016(3) -0.009(3)
C42B 0.052(4) 0.050(4) 0.064(5) 0.007(3) 0.024(4) -0.004(3)
C43B 0.068(5) 0.058(4) 0.066(6) 0.008(4) 0.029(4) -0.013(4)
C44B 0.068(5) 0.071(5) 0.059(5) -0.009(4) 0.027(4) -0.023(4)
C45B 0.075(5) 0.086(5) 0.087(7) 0.007(5) 0.050(5) -0.010(4)
C46B 0.056(4) 0.076(5) 0.079(6) 0.010(4) 0.042(4) 0.000(4)
B1B 0.037(3) 0.038(3) 0.047(3) -0.002(2) 0.023(2) 0.002(2)
C1C 0.027(11) 0.070(6) 0.050(6) 0.013(5) 0.014(7) 0.024(7)
C2C 0.046(9) 0.074(5) 0.069(5) 0.024(4) 0.034(5) 0.034(5)
C5D 0.107(6) 0.055(6) 0.070(8) 0.010(5) 0.063(6) 0.011(5)
C3C 0.088(17) 0.091(9) 0.086(9) 0.036(8) 0.061(11) 0.056(12)
C4C 0.063(9) 0.057(6) 0.066(6) 0.004(4) 0.035(6) 0.008(5)
C5C 0.069(11) 0.059(5) 0.088(11) -0.004(5) 0.051(10) 0.007(5)
C6C 0.052(9) 0.067(8) 0.12(2) -0.025(11) 0.062(13) -0.001(7)
C4D 0.054(8) 0.054(4) 0.041(7) 0.009(4) 0.023(7) 0.009(4)
C8C 0.031(4) 0.052(4) 0.063(9) 0.008(5) 0.025(5) 0.019(4)
C9C 0.043(7) 0.041(6) 0.070(6) 0.010(5) 0.034(6) 0.015(5)
C10C 0.061(9) 0.029(9) 0.069(6) 0.011(5) 0.032(6) 0.010(7)
C7C 0.037(6) 0.052(6) 0.076(13) 0.001(7) 0.032(7) 0.016(5)

loop_
_atom_type_symbol
_atom_type_description
_atom_type_scat_dispersion_real
_atom_type_scat_dispersion_imag
_atom_type_scat_source
C C 0.0033 0.0016 'International Tables Vol C Tables 4.2.6.8 and 6.1.1.4'
H H 0.0000 0.0000 'International Tables Vol C Tables 4.2.6.8 and 6.1.1.4'
B B 0.0013 0.0007 'International Tables Vol C Tables 4.2.6.8 and 6.1.1.4'
N N 0.0061 0.0033 'International Tables Vol C Tables 4.2.6.8 and 6.1.1.4'
Ni Ni 0.3393 1.1124 'International Tables Vol C Tables 4.2.6.8 and 6.1.1.4'

loop_
_geom_angle_atom_site_label_1
_geom_angle_atom_site_label_2
_geom_angle_atom_site_label_3
_geom_angle
_geom_angle_site_symmetry_1
_geom_angle_site_symmetry_3
H10A C102 H10B 107.6 . .
N5D' C102 H10A 108.6 . .
N5D' C102 H10B 108.6 . .
N5D' C102 C9D' 114.5(17) . .
C9D' C102 H10A 108.6 . .
C9D' C102 H10B 108.6 . .
N1D' Ni1A N1D' 180(2) 3_666 .
C8D' Ni1A N1D' 82.6(6) . .
C8D' Ni1A N1D' 97.4(18) . 3_666
C8D' Ni1A N1D' 97.4(16) 3_666 .
C8D' Ni1A N1D' 83(2) 3_666 3_666
C8D' Ni1A C8D' 180.0(15) 3_666 .
C8D Ni1A C8D 180.0(14) . 3_666
C8D Ni1A N2D 82.0(17) 3_666 .
C8D Ni1A N2D 98(2) 3_666 3_666
C8D Ni1A N2D 82.0(14) . 3_666
C8D Ni1A N2D 98.0(6) . .
N2D Ni1A N2D 180.0(19) . 3_666
C3D' N2D' N1D' 108.0 . .
C4D' N2D' C3D' 130.7(14) . .
C4D' N2D' N1D' 120.0(14) . .
N2D' C3D' H3D' 126.0 . .
N2D' C3D' C2D' 108.0 . .
C2D' C3D' H3D' 126.0 . .
C3D' C2D' H2D' 126.0 . .
C3D' C2D' C1D' 108.0 . .
C1D' C2D' H2D' 126.0 . .
C2D' C1D' H1D' 126.0 . .
N1D' C1D' C2D' 108.0 . .
N1D' C1D' H1D' 126.0 . .
N2D' N1D' Ni1A 114.0(9) . .
C1D' N1D' Ni1A 137.7(9) . .
C1D' N1D' N2D' 108.0 . .
C102 N5D' N6D' 135.4(11) . .
C102 N5D' C112 116.5(11) . .
C112 N5D' N6D' 108.0 . .
C132 N6D' N5D' 108.0 . .
N6D' C132 H132 126.0 . .
N6D' C132 C122 108.0 . .
C122 C132 H132 126.0 . .
C132 C122 H122 126.0 . .
C112 C122 C132 108.0 . .
C112 C122 H122 126.0 . .
N5D' C112 H112 126.0 . .
C122 C112 N5D' 108.0 . .
C122 C112 H112 126.0 . .
N2D' C4D' H4DC 106.4 . .
N2D' C4D' H4DD 106.4 . .
N2D' C4D' C5D' 124(2) . .
H4DC C4D' H4DD 106.4 . .
C5D' C4D' H4DC 106.4 . .
C5D' C4D' H4DD 106.4 . .
C4D' C5D' H5DC 107.6 . .
C4D' C5D' H5DD 107.6 . .
C4D' C5D' N3D' 118.8(17) . .
H5DC C5D' H5DD 107.0 . .
N3D' C5D' H5DC 107.6 . .
N3D' C5D' H5DD 107.6 . .
N3D' C6D' H6D' 126.0 . .
N3D' C6D' C7D' 108.0 . .
C7D' C6D' H6D' 126.0 . .
C6D' N3D' C5D' 124.4(12) . .
C8D' N3D' C5D' 126.6(12) . .
C8D' N3D' C6D' 108.0 . .
N3D' C8D' Ni1A 122.0(8) . .
N4D' C8D' Ni1A 129.9(8) . .
N4D' C8D' N3D' 108.0 . .
C8D' N4D' C7D' 108.0 . .
C9D' N4D' C8D' 128.6(13) . .
C9D' N4D' C7D' 122.7(13) . .
C6D' C7D' H7D' 126.0 . .
N4D' C7D' C6D' 108.0 . .
N4D' C7D' H7D' 126.0 . .
C102 C9D' H9DC 110.0 . .
C102 C9D' H9DD 110.0 . .
N4D' C9D' C102 108.7(18) . .
N4D' C9D' H9DC 110.0 . .
N4D' C9D' H9DD 110.0 . .
H9DC C9D' H9DD 108.3 . .
H9'A C9' H9'B 107.2 . .
C10' C9' H9'A 107.9 . .
C10' C9' H9'B 107.9 . .
N4C' C9' H9'A 107.9 . .
N4C' C9' H9'B 107.9 . .
N4C' C9' C10' 117(2) . .
C9' C10' H10E 109.4 . .
C9' C10' H10F 109.4 . .
H10E C10' H10F 108.0 . .
N5C' C10' C9' 111.4(17) . .
N5C' C10' H10E 109.4 . .
N5C' C10' H10F 109.4 . .
N1C' Ni0A N1C' 180.0 . 3_756
C8C' Ni0A N1C' 91.6(10) 3_756 .
C8C' Ni0A N1C' 88.4(10) 3_756 3_756
C8C' Ni0A N1C' 88.4(10) . .
C8C' Ni0A N1C' 91.6(10) . 3_756
C8C' Ni0A C8C' 180.0(17) 3_756 .
N1C Ni0A N1C 180.0 . 3_756
C8C Ni0A N1C 90.4(9) 3_756 .
C8C Ni0A N1C 89.6(9) 3_756 3_756
C8C Ni0A N1C 89.6(9) . .
C8C Ni0A N1C 90.4(9) . 3_756
C8C Ni0A C8C 180.0 3_756 .
N2C' N1C' Ni0A 116.5(13) . .
C1C' N1C' Ni0A 141.9(14) . .
C1C' N1C' N2C' 101.5(15) . .
N1C' N2C' C3C' 119.1(17) . .
N1C' N2C' C4C' 121.1(17) . .
C3C' N2C' C4C' 119.2(17) . .
C6C' N3C' C5C' 131.1(18) . .
C8C' N3C' C5C' 124.0(18) . .
C8C' N3C' C6C' 104.4(16) . .
C9' N4C' C8C' 126(2) . .
C7C' N4C' C9' 116.5(18) . .
C7C' N4C' C8C' 111.9(16) . .
C10' N5C' C13' 131.3(13) . .
C10' N5C' N6C' 119.8(13) . .
N6C' N5C' C13' 108.0 . .
N5C' C13' H13' 126.0 . .
C12' C13' N5C' 108.0 . .
C12' C13' H13' 126.0 . .
C13' C12' H12' 126.0 . .
C13' C12' C11' 108.0 . .
C11' C12' H12' 126.0 . .
C12' C11' H11' 126.0 . .
N6C' C11' C12' 108.0 . .
N6C' C11' H11' 126.0 . .
C11' N6C' N5C' 108.0 . .
N1C' C1C' H1C' 124.6 . .
N1C' C1C' C2C' 110.9(18) . .
C2C' C1C' H1C' 124.6 . .
C1C' C2C' H2C' 126.0 . .
C3C' C2C' C1C' 108(2) . .
C3C' C2C' H2C' 126.0 . .
N2C' C3C' C2C' 98.9(19) . .
N2C' C3C' H3C' 130.6 . .
C2C' C3C' H3C' 130.6 . .
N2C' C4C' H4CC 108.7 . .
N2C' C4C' H4CD 108.7 . .
N2C' C4C' C5C' 114.4(18) . .
H4CC C4C' H4CD 107.6 . .
C5C' C4C' H4CC 108.7 . .
C5C' C4C' H4CD 108.7 . .
N3C' C5C' C4C' 116.5(14) . .
N3C' C5C' H5CC 108.2 . .
N3C' C5C' H5CD 108.2 . .
C4C' C5C' H5CC 108.2 . .
C4C' C5C' H5CD 108.2 . .
H5CC C5C' H5CD 107.3 . .
N3C' C6C' H6C' 122.6 . .
C7C' C6C' N3C' 115(2) . .
C7C' C6C' H6C' 122.6 . .
N4C' C7C' H7C' 127.7 . .
C6C' C7C' N4C' 105(2) . .
C6C' C7C' H7C' 127.7 . .
N3C' C8C' Ni0A 133.6(16) . .
N3C' C8C' N4C' 103.7(16) . .
N4C' C8C' Ni0A 119.8(15) . .
C11D N6D N5D 108.0 . .
N6D N5D C13D 108.0 . .
C10D N5D N6D 134.1(12) . .
C10D N5D C13D 116.8(12) . .
N5D C13D H5FA 126.0 . .
C12D C13D N5D 108.0 . .
C12D C13D H5FA 126.0 . .
C13D C12D H28 126.0 . .
C13D C12D C11D 108.0 . .
C11D C12D H28 126.0 . .
N6D C11D C12D 108.0 . .
N6D C11D H9DE 126.0 . .
C12D C11D H9DE 126.0 . .
N2C N1C Ni0A 122.5(14) . .
C1C N1C Ni0A 131.3(16) . .
C1C N1C N2C 104.0(15) . .
N1C N2C C3C 114.8(16) . .
N1C N2C C4C 124.3(19) . .
C3C N2C C4C 119.7(18) . .
C6D N3D C8D 108.0 . .
C5D N3D C6D 129.0(15) . .
C5D N3D C8D 122.6(15) . .
N3D C6D H6D 126.0 . .
C7D C6D N3D 108.0 . .
C7D C6D H6D 126.0 . .
C6D C7D H7D 126.0 . .
C6D C7D N4D 108.0 . .
N4D C7D H7D 126.0 . .
C8D N4D C7D 108.0 . .
C9D N4D C7D 125.8(16) . .
C9D N4D C8D 126.1(16) . .
N3D C8D Ni1A 125.7(9) . .
N4D C8D Ni1A 125.7(9) . .
N4D C8D N3D 108.0 . .
C6C N3C C5C 132.3(19) . .
C6C N3C C8C 104.4(16) . .
C8C N3C C5C 123.0(19) . .
C8C N4C C7C 112.5(16) . .
C9C N4C C8C 128.8(16) . .
C9C N4C C7C 117.1(17) . .
N5C N6C C11C 108.0 . .
N6C C11C H11 126.0 . .
C12C C11C N6C 108.0 . .
C12C C11C H11 126.0 . .
C11C C12C H8IA 126.0 . .
C11C C12C C13C 108.0 . .
C13C C12C H8IA 126.0 . .
C12C C13C H9IA 126.0 . .
C12C C13C N5C 108.0 . .
N5C C13C H9IA 126.0 . .
N6C N5C C13C 108.0 . .
C10C N5C N6C 116.1(11) . .
C10C N5C C13C 135.9(11) . .
C12A C11A C16A 114.7(8) . .
C12A C11A B1A 123.1(8) . .
C16A C11A B1A 122.2(7) . .
C11A C12A H12A 119.2 . .
C11A C12A C13A 121.6(9) . .
C13A C12A H12A 119.2 . .
C12A C13A H13A 119.2 . .
C14A C13A C12A 121.5(9) . .
C14A C13A H13A 119.2 . .
C13A C14A H14A 121.5 . .
C13A C14A C15A 117.0(9) . .
C15A C14A H14A 121.5 . .
C14A C15A H15A 119.5 . .
C16A C15A C14A 120.9(9) . .
C16A C15A H15A 119.5 . .
C11A C16A H16A 118.0 . .
C15A C16A C11A 123.9(8) . .
C15A C16A H16A 118.0 . .
C22A C21A C26A 116.1(9) . .
C22A C21A B1A 123.4(9) . .
C26A C21A B1A 120.5(9) . .
C21A C22A H22A 119.6 . .
C21A C22A C23A 120.9(11) . .
C23A C22A H22A 119.6 . .
C22A C23A H23A 119.2 . .
C24A C23A C22A 121.6(11) . .
C24A C23A H23A 119.2 . .
C23A C24A H24A 121.0 . .
C25A C24A C23A 118.0(11) . .
C25A C24A H24A 121.0 . .
C24A C25A H25A 120.1 . .
C24A C25A C26A 119.7(11) . .
C26A C25A H25A 120.1 . .
C21A C26A C25A 123.4(10) . .
C21A C26A H26A 118.3 . .
C25A C26A H26A 118.3 . .
C32A C31A C36A 116.2(8) . .
C32A C31A B1A 121.8(8) . .
C36A C31A B1A 121.6(7) . .
C31A C32A H32A 119.3 . .
C31A C32A C33A 121.4(9) . .
C33A C32A H32A 119.3 . .
C32A C33A H33A 119.8 . .
C34A C33A C32A 120.5(9) . .
C34A C33A H33A 119.8 . .
C33A C34A H34A 119.6 . .
C33A C34A C35A 120.8(9) . .
C35A C34A H34A 119.6 . .
C34A C35A H35A 121.2 . .
C34A C35A C36A 117.5(9) . .
C36A C35A H35A 121.2 . .
C31A C36A C35A 123.4(9) . .
C31A C36A H36A 118.3 . .
C35A C36A H36A 118.3 . .
C42A C41A C46A 112.5(7) . .
C42A C41A B1A 126.5(7) . .
C46A C41A B1A 120.9(7) . .
C41A C42A H42A 118.0 . .
C43A C42A C41A 124.0(8) . .
C43A C42A H42A 118.0 . .
C42A C43A H43A 119.8 . .
C42A C43A C44A 120.4(9) . .
C44A C43A H43A 119.8 . .
C43A C44A H44A 120.5 . .
C45A C44A C43A 119.0(8) . .
C45A C44A H44A 120.5 . .
C44A C45A H45A 120.7 . .
C46A C45A C44A 118.5(8) . .
C46A C45A H45A 120.7 . .
C41A C46A H46A 117.2 . .
C45A C46A C41A 125.6(8) . .
C45A C46A H46A 117.2 . .
C11A B1A C31A 107.6(7) . .
C21A B1A C11A 109.6(7) . .
C21A B1A C31A 110.1(7) . .
C41A B1A C11A 111.4(7) . .
C41A B1A C21A 110.2(7) . .
C41A B1A C31A 107.9(7) . .
N1D C3D H3D 126.0 . .
C2D C3D H3D 126.0 . .
C2D C3D N1D 108.0 . .
C3D N1D C4D 125.5(11) . .
N2D N1D C3D 108.0 . .
N2D N1D C4D 120.3(12) . .
N1D N2D Ni1A 127.6(8) . .
N1D N2D C1D 108.0 . .
C1D N2D Ni1A 113.7(8) . .
N2D C1D H1D 126.0 . .
C2D C1D N2D 108.0 . .
C2D C1D H1D 126.0 . .
C3D C2D H2D 126.0 . .
C1D C2D C3D 108.0 . .
C1D C2D H2D 126.0 . .
C12B C11B C16B 114.9(8) . .
C12B C11B B1B 120.4(8) . .
C16B C11B B1B 124.2(7) . .
C11B C12B H12B 119.3 . .
C11B C12B C13B 121.4(9) . .
C13B C12B H12B 119.3 . .
C12B C13B H13B 119.2 . .
C14B C13B C12B 121.6(10) . .
C14B C13B H13B 119.2 . .
C13B C14B H14B 120.4 . .
C13B C14B C15B 119.3(10) . .
C15B C14B H14B 120.4 . .
C14B C15B H15B 119.9 . .
C14B C15B C16B 120.1(9) . .
C16B C15B H15B 119.9 . .
C11B C16B C15B 122.6(8) . .
C11B C16B H16B 118.7 . .
C15B C16B H16B 118.7 . .
C22B C21B B1B 120.2(7) . .
C26B C21B C22B 111.7(8) . .
C26B C21B B1B 128.1(8) . .
C21B C22B H22B 118.6 . .
C23B C22B C21B 122.7(9) . .
C23B C22B H22B 118.6 . .
C22B C23B H23B 118.9 . .
C24B C23B C22B 122.1(10) . .
C24B C23B H23B 118.9 . .
C23B C24B H24B 121.2 . .
C23B C24B C25B 117.7(9) . .
C25B C24B H24B 121.2 . .
C24B C25B H25B 119.8 . .
C24B C25B C26B 120.4(9) . .
C26B C25B H25B 119.8 . .
C21B C26B C25B 125.3(9) . .
C21B C26B H26B 117.3 . .
C25B C26B H26B 117.3 . .
C32B C31B H31B 118.8 . .
C36B C31B H31B 118.8 . .
C36B C31B C32B 122.3(8) . .
C31B C32B H32B 119.4 . .
C33B C32B C31B 121.2(8) . .
C33B C32B H32B 119.4 . .
C32B C33B H33B 120.9 . .
C32B C33B C34B 118.2(9) . .
C34B C33B H33B 120.9 . .
C33B C34B H34B 120.2 . .
C35B C34B C33B 119.6(9) . .
C35B C34B H34B 120.2 . .
C34B C35B H35B 118.2 . .
C34B C35B C36B 123.6(8) . .
C36B C35B H35B 118.2 . .
C31B C36B B1B 121.7(7) . .
C35B C36B C31B 114.9(8) . .
C35B C36B B1B 123.4(7) . .
C42B C41B B1B 122.8(7) . .
C46B C41B C42B 116.0(8) . .
C46B C41B B1B 121.1(8) . .
C41B C42B H42B 119.5 . .
C41B C42B C43B 121.0(9) . .
C43B C42B H42B 119.5 . .
C42B C43B H43B 118.5 . .
C44B C43B C42B 123.1(10) . .
C44B C43B H43B 118.5 . .
C43B C44B H44B 121.7 . .
C43B C44B C45B 116.6(10) . .
C45B C44B H44B 121.7 . .
C44B C45B H45B 120.1 . .
C44B C45B C46B 119.9(10) . .
C46B C45B H45B 120.1 . .
C41B C46B C45B 123.2(10) . .
C41B C46B H46B 118.4 . .
C45B C46B H46B 118.4 . .
C11B B1B C36B 111.2(7) . .
C11B B1B C41B 108.0(6) . .
C21B B1B C11B 109.6(7) . .
C21B B1B C36B 109.6(6) . .
C21B B1B C41B 109.3(7) . .
C36B B1B C41B 109.1(7) . .
N1C C1C H1C 123.8 . .
N1C C1C C2C 112.3(18) . .
C2C C1C H1C 123.8 . .
C1C C2C H2C 127.7 . .
C3C C2C C1C 105(2) . .
C3C C2C H2C 127.7 . .
N3D C5D H5DA 107.9 . .
N3D C5D H5DB 107.9 . .
N3D C5D C4D 118(2) . .
H5DA C5D H5DB 107.2 . .
C4D C5D H5DA 107.9 . .
C4D C5D H5DB 107.9 . .
N2C C3C C2C 104(2) . .
N2C C3C H3C 128.2 . .
C2C C3C H3C 128.2 . .
N4D C9D H9DA 109.6 . .
N4D C9D H9DB 109.6 . .
N4D C9D C10D 110(2) . .
H9DA C9D H9DB 108.1 . .
C10D C9D H9DA 109.6 . .
C10D C9D H9DB 109.6 . .
N2C C4C H4CA 109.6 . .
N2C C4C H4CB 109.6 . .
H4CA C4C H4CB 108.1 . .
C5C C4C N2C 110(2) . .
C5C C4C H4CA 109.6 . .
C5C C4C H4CB 109.6 . .
N3C C5C H5CA 105.3 . .
N3C C5C H5CB 105.3 . .
C4C C5C N3C 128.1(17) . .
C4C C5C H5CA 105.3 . .
C4C C5C H5CB 105.3 . .
H5CA C5C H5CB 106.0 . .
N3C C6C H6C 122.3 . .
C7C C6C N3C 115(2) . .
C7C C6C H6C 122.3 . .
N1D C4D C5D 113.5(16) . .
N1D C4D H4DA 108.9 . .
N1D C4D H4DB 108.9 . .
C5D C4D H4DA 108.9 . .
C5D C4D H4DB 108.9 . .
H4DA C4D H4DB 107.7 . .
N3C C8C Ni0A 131.3(17) . .
N4C C8C Ni0A 121.1(14) . .
N4C C8C N3C 105.3(15) . .
N4C C9C H9CA 108.2 . .
N4C C9C H9CB 108.2 . .
N4C C9C C10C 116.3(16) . .
H9CA C9C H9CB 107.4 . .
C10C C9C H9CA 108.2 . .
C10C C9C H9CB 108.2 . .
N5C C10C C9C 110.7(15) . .
N5C C10C H10C 109.5 . .
N5C C10C H10D 109.5 . .
C9C C10C H10C 109.5 . .
C9C C10C H10D 109.5 . .
H10C C10C H10D 108.1 . .
N5D C10D C9D 114.0(19) . .
N5D C10D H4EA 108.7 . .
N5D C10D H4EB 108.7 . .
C9D C10D H4EA 108.7 . .
C9D C10D H4EB 108.7 . .
H4EA C10D H4EB 107.6 . .
N4C C7C H7C 129.4 . .
C6C C7C N4C 101(2) . .
C6C C7C H7C 129.4 . .

loop_
_geom_bond_atom_site_label_1
_geom_bond_atom_site_label_2
_geom_bond_distance
_geom_bond_site_symmetry_2
C102 H10A 0.9900 .
C102 H10B 0.9900 .
C102 N5D' 1.353(13) .
C102 C9D' 1.38(3) .
Ni1A N1D' 1.989(13) 3_666
Ni1A N1D' 1.989(13) .
Ni1A C8D' 1.914(9) 3_666
Ni1A C8D' 1.914(9) .
Ni1A C8D 1.827(12) 3_666
Ni1A C8D 1.827(12) .
Ni1A N2D 1.919(10) .
Ni1A N2D 1.919(10) 3_666
N2D' C3D' 1.4200 .
N2D' N1D' 1.4200 .
N2D' C4D' 1.32(3) .
C3D' H3D' 0.9500 .
C3D' C2D' 1.4200 .
C2D' H2D' 0.9500 .
C2D' C1D' 1.4200 .
C1D' H1D' 0.9500 .
C1D' N1D' 1.4200 .
N5D' N6D' 1.4200 .
N5D' C112 1.4200 .
N6D' C132 1.4200 .
C132 H132 0.9500 .
C132 C122 1.4200 .
C122 H122 0.9500 .
C122 C112 1.4200 .
C112 H112 0.9500 .
C4D' H4DC 0.9900 .
C4D' H4DD 0.9900 .
C4D' C5D' 1.43(2) .
C5D' H5DC 0.9900 .
C5D' H5DD 0.9900 .
C5D' N3D' 1.49(2) .
C6D' H6D' 0.9500 .
C6D' N3D' 1.4200 .
C6D' C7D' 1.4200 .
N3D' C8D' 1.4200 .
C8D' N4D' 1.4200 .
N4D' C7D' 1.4200 .
N4D' C9D' 1.34(2) .
C7D' H7D' 0.9500 .
C9D' H9DC 0.9900 .
C9D' H9DD 0.9900 .
C9' H9'A 0.9900 .
C9' H9'B 0.9900 .
C9' C10' 1.54(3) .
C9' N4C' 1.41(3) .
C10' H10E 0.9900 .
C10' H10F 0.9900 .
C10' N5C' 1.33(2) .
Ni0A N1C' 1.995(16) .
Ni0A N1C' 1.995(16) 3_756
Ni0A C8C' 1.804(19) 3_756
Ni0A C8C' 1.804(19) .
Ni0A N1C 2.004(15) .
Ni0A N1C 2.004(15) 3_756
Ni0A C8C 1.78(2) .
Ni0A C8C 1.78(2) 3_756
N1C' N2C' 1.300(16) .
N1C' C1C' 1.276(18) .
N2C' C3C' 1.32(3) .
N2C' C4C' 1.464(15) .
N3C' C5C' 1.436(14) .
N3C' C6C' 1.43(3) .
N3C' C8C' 1.42(2) .
N4C' C7C' 1.37(3) .
N4C' C8C' 1.47(3) .
N5C' C13' 1.4200 .
N5C' N6C' 1.4200 .
C13' H13' 0.9500 .
C13' C12' 1.4200 .
C12' H12' 0.9500 .
C12' C11' 1.4200 .
C11' H11' 0.9500 .
C11' N6C' 1.4200 .
C1C' H1C' 0.9500 .
C1C' C2C' 1.37(2) .
C2C' H2C' 0.9500 .
C2C' C3C' 1.35(2) .
C3C' H3C' 0.9500 .
C4C' H4CC 0.9900 .
C4C' H4CD 0.9900 .
C4C' C5C' 1.490(18) .
C5C' H5CC 0.9900 .
C5C' H5CD 0.9900 .
C6C' H6C' 0.9500 .
C6C' C7C' 1.33(3) .
C7C' H7C' 0.9500 .
N6D N5D 1.4200 .
N6D C11D 1.4200 .
N5D C13D 1.4200 .
N5D C10D 1.358(14) .
C13D H5FA 0.9500 .
C13D C12D 1.4200 .
C12D H28 0.9500 .
C12D C11D 1.4200 .
C11D H9DE 0.9500 .
N1C N2C 1.280(16) .
N1C C1C 1.265(18) .
N2C C3C 1.33(3) .
N2C C4C 1.447(14) .
N3D C6D 1.4200 .
N3D C8D 1.4200 .
N3D C5D 1.35(3) .
C6D H6D 0.9500 .
C6D C7D 1.4200 .
C7D H7D 0.9500 .
C7D N4D 1.4200 .
N4D C8D 1.4200 .
N4D C9D 1.33(2) .
N3C C5C 1.457(14) .
N3C C6C 1.41(4) .
N3C C8C 1.41(2) .
N4C C8C 1.40(3) .
N4C C9C 1.36(2) .
N4C C7C 1.41(3) .
N6C C11C 1.4200 .
N6C N5C 1.4200 .
C11C H11 0.9500 .
C11C C12C 1.4200 .
C12C H8IA 0.9500 .
C12C C13C 1.4200 .
C13C H9IA 0.9500 .
C13C N5C 1.4200 .
N5C C10C 1.287(16) .
C11A C12A 1.371(11) .
C11A C16A 1.406(13) .
C11A B1A 1.665(13) .
C12A H12A 0.9500 .
C12A C13A 1.425(13) .
C13A H13A 0.9500 .
C13A C14A 1.378(14) .
C14A H14A 0.9500 .
C14A C15A 1.379(12) .
C15A H15A 0.9500 .
C15A C16A 1.371(12) .
C16A H16A 0.9500 .
C21A C22A 1.346(13) .
C21A C26A 1.356(13) .
C21A B1A 1.662(12) .
C22A H22A 0.9500 .
C22A C23A 1.420(15) .
C23A H23A 0.9500 .
C23A C24A 1.361(15) .
C24A H24A 0.9500 .
C24A C25A 1.330(14) .
C25A H25A 0.9500 .
C25A C26A 1.418(14) .
C26A H26A 0.9500 .
C31A C32A 1.373(11) .
C31A C36A 1.381(12) .
C31A B1A 1.670(12) .
C32A H32A 0.9500 .
C32A C33A 1.409(12) .
C33A H33A 0.9500 .
C33A C34A 1.337(13) .
C34A H34A 0.9500 .
C34A C35A 1.382(12) .
C35A H35A 0.9500 .
C35A C36A 1.402(12) .
C36A H36A 0.9500 .
C41A C42A 1.400(11) .
C41A C46A 1.414(11) .
C41A B1A 1.606(13) .
C42A H42A 0.9500 .
C42A C43A 1.373(12) .
C43A H43A 0.9500 .
C43A C44A 1.395(12) .
C44A H44A 0.9500 .
C44A C45A 1.381(12) .
C45A H45A 0.9500 .
C45A C46A 1.380(11) .
C46A H46A 0.9500 .
C3D H3D 0.9500 .
C3D N1D 1.4200 .
C3D C2D 1.4200 .
N1D N2D 1.4200 .
N1D C4D 1.45(2) .
N2D C1D 1.4200 .
C1D H1D 0.9500 .
C1D C2D 1.4200 .
C2D H2D 0.9500 .
C11B C12B 1.384(11) .
C11B C16B 1.385(11) .
C11B B1B 1.644(12) .
C12B H12B 0.9500 .
C12B C13B 1.402(13) .
C13B H13B 0.9500 .
C13B C14B 1.337(14) .
C14B H14B 0.9500 .
C14B C15B 1.339(13) .
C15B H15B 0.9500 .
C15B C16B 1.406(11) .
C16B H16B 0.9500 .
C21B C22B 1.443(12) .
C21B C26B 1.354(11) .
C21B B1B 1.619(12) .
C22B H22B 0.9500 .
C22B C23B 1.364(12) .
C23B H23B 0.9500 .
C23B C24B 1.341(13) .
C24B H24B 0.9500 .
C24B C25B 1.360(14) .
C25B H25B 0.9500 .
C25B C26B 1.386(12) .
C26B H26B 0.9500 .
C31B H31B 0.9500 .
C31B C32B 1.397(12) .
C31B C36B 1.392(11) .
C32B H32B 0.9500 .
C32B C33B 1.361(12) .
C33B H33B 0.9500 .
C33B C34B 1.397(12) .
C34B H34B 0.9500 .
C34B C35B 1.387(11) .
C35B H35B 0.9500 .
C35B C36B 1.389(11) .
C36B B1B 1.653(12) .
C41B C42B 1.377(12) .
C41B C46B 1.360(11) .
C41B B1B 1.664(12) .
C42B H42B 0.9500 .
C42B C43B 1.417(12) .
C43B H43B 0.9500 .
C43B C44B 1.348(13) .
C44B H44B 0.9500 .
C44B C45B 1.390(14) .
C45B H45B 0.9500 .
C45B C46B 1.425(13) .
C46B H46B 0.9500 .
C1C H1C 0.9500 .
C1C C2C 1.37(2) .
C2C H2C 0.9500 .
C2C C3C 1.35(2) .
C5D H5DA 0.9900 .
C5D H5DB 0.9900 .
C5D C4D 1.45(2) .
C3C H3C 0.9500 .
C9D H9DA 0.9900 .
C9D H9DB 0.9900 .
C9D C10D 1.38(3) .
C4C H4CA 0.9900 .
C4C H4CB 0.9900 .
C4C C5C 1.436(18) .
C5C H5CA 0.9900 .
C5C H5CB 0.9900 .
C6C H6C 0.9500 .
C6C C7C 1.35(3) .
C4D H4DA 0.9900 .
C4D H4DB 0.9900 .
C9C H9CA 0.9900 .
C9C H9CB 0.9900 .
C9C C10C 1.50(2) .
C10C H10C 0.9900 .
C10C H10D 0.9900 .
C10D H4EA 0.9900 .
C10D H4EB 0.9900 .
C7C H7C 0.9500 .

loop_
_geom_torsion_atom_site_label_1
_geom_torsion_atom_site_label_2
_geom_torsion_atom_site_label_3
_geom_torsion_atom_site_label_4
_geom_torsion
_geom_torsion_site_symmetry_1
_geom_torsion_site_symmetry_2
_geom_torsion_site_symmetry_3
_geom_torsion_site_symmetry_4
C102 N5D' N6D' C132 -175(2) . . . .
C102 N5D' C112 C122 176.4(16) . . . .
Ni1A C8D' N4D' C7D' 175.4(13) . . . .
Ni1A C8D' N4D' C9D' 5(2) . . . .
Ni1A N2D C1D C2D -147.4(11) . . . .
N2D' C3D' C2D' C1D' 0.0 . . . .
N2D' C4D' C5D' N3D' 47(3) . . . .
C3D' N2D' N1D' Ni1A 175.4(12) . . . .
C3D' N2D' N1D' C1D' 0.0 . . . .
C3D' N2D' C4D' C5D' 95(2) . . . .
C3D' C2D' C1D' N1D' 0.0 . . . .
C2D' C1D' N1D' Ni1A -173.8(16) . . . .
C2D' C1D' N1D' N2D' 0.0 . . . .
N1D' N2D' C3D' C2D' 0.0 . . . .
N1D' N2D' C4D' C5D' -70(3) . . . .
N5D' C102 C9D' N4D' 79(2) . . . .
N5D' N6D' C132 C122 0.0 . . . .
N6D' N5D' C112 C122 0.0 . . . .
N6D' C132 C122 C112 0.0 . . . .
C132 C122 C112 N5D' 0.0 . . . .
C112 N5D' N6D' C132 0.0 . . . .
C4D' N2D' C3D' C2D' -167(2) . . . .
C4D' N2D' N1D' Ni1A -15.9(18) . . . .
C4D' N2D' N1D' C1D' 168.7(19) . . . .
C4D' C5D' N3D' C6D' -152.4(19) . . . .
C4D' C5D' N3D' C8D' 15(3) . . . .
C5D' N3D' C8D' Ni1A 15(2) . . . .
C5D' N3D' C8D' N4D' -169(2) . . . .
C6D' N3D' C8D' Ni1A -175.9(12) . . . .
C6D' N3D' C8D' N4D' 0.0 . . . .
N3D' C6D' C7D' N4D' 0.0 . . . .
N3D' C8D' N4D' C7D' 0.0 . . . .
N3D' C8D' N4D' C9D' -170.8(19) . . . .
C8D' N4D' C7D' C6D' 0.0 . . . .
C8D' N4D' C9D' C102 -126.7(16) . . . .
C7D' C6D' N3D' C5D' 169.1(19) . . . .
C7D' C6D' N3D' C8D' 0.0 . . . .
C7D' N4D' C9D' C102 64(2) . . . .
C9D' C102 N5D' N6D' -151.0(15) . . . .
C9D' C102 N5D' C112 34(2) . . . .
C9D' N4D' C7D' C6D' 171.4(18) . . . .
C9' C10' N5C' C13' 121.3(16) . . . .
C9' C10' N5C' N6C' -71(2) . . . .
C9' N4C' C7C' C6C' 158(3) . . . .
C9' N4C' C8C' Ni0A 38(4) . . . .
C9' N4C' C8C' N3C' -159(3) . . . .
C10' C9' N4C' C7C' -65(3) . . . .
C10' C9' N4C' C8C' 86(3) . . . .
C10' N5C' C13' C12' 169.0(18) . . . .
C10' N5C' N6C' C11' -170.5(16) . . . .
Ni0A N1C' N2C' C3C' 176(3) . . . .
Ni0A N1C' N2C' C4C' 5(3) . . . .
Ni0A N1C' C1C' C2C' 177(2) . . . .
Ni0A N1C N2C C3C -172(3) . . . .
Ni0A N1C N2C C4C 20(3) . . . .
Ni0A N1C C1C C2C 171.5(18) . . . .
N1C' Ni0A C8C' N3C' 59(3) . . . .
N1C' Ni0A C8C' N3C' -121(3) 3_756 . . .
N1C' Ni0A C8C' N4C' 36(2) 3_756 . . .
N1C' Ni0A C8C' N4C' -144(2) . . . .
N1C' N2C' C3C' C2C' 9(4) . . . .
N1C' N2C' C4C' C5C' 84(3) . . . .
N1C' C1C' C2C' C3C' 13(4) . . . .
N2C' N1C' C1C' C2C' -7(3) . . . .
N2C' C4C' C5C' N3C' -62(2) . . . .
N3C' C6C' C7C' N4C' 2(4) . . . .
N4C' C9' C10' N5C' -73(2) . . . .
N5C' C13' C12' C11' 0.0 . . . .
C13' N5C' N6C' C11' 0.0 . . . .
C13' C12' C11' N6C' 0.0 . . . .
C12' C11' N6C' N5C' 0.0 . . . .
N6C' N5C' C13' C12' 0.0 . . . .
C1C' N1C' N2C' C3C' -1(4) . . . .
C1C' N1C' N2C' C4C' -173(3) . . . .
C1C' C2C' C3C' N2C' -12(4) . . . .
C3C' N2C' C4C' C5C' -87(3) . . . .
C4C' N2C' C3C' C2C' -180(3) . . . .
C5C' N3C' C6C' C7C' 165(3) . . . .
C5C' N3C' C8C' Ni0A -6(4) . . . .
C5C' N3C' C8C' N4C' -165(2) . . . .
C6C' N3C' C5C' C4C' -175(3) . . . .
C6C' N3C' C8C' Ni0A 166(2) . . . .
C6C' N3C' C8C' N4C' 7(3) . . . .
C7C' N4C' C8C' Ni0A -169(2) . . . .
C7C' N4C' C8C' N3C' -6(3) . . . .
C8C' N3C' C5C' C4C' -5(3) . . . .
C8C' N3C' C6C' C7C' -6(4) . . . .
C8C' N4C' C7C' C6C' 3(3) . . . .
N6D N5D C13D C12D 0.0 . . . .
N6D N5D C10D C9D -72(3) . . . .
N5D N6D C11D C12D 0.0 . . . .
N5D C13D C12D C11D 0.0 . . . .
C13D N5D C10D C9D 95(2) . . . .
C13D C12D C11D N6D 0.0 . . . .
C11D N6D N5D C13D 0.0 . . . .
C11D N6D N5D C10D 168(2) . . . .
N1C Ni0A C8C N3C -63(3) . . . .
N1C Ni0A C8C N3C 117(3) 3_756 . . .
N1C Ni0A C8C N4C 137(2) . . . .
N1C Ni0A C8C N4C -43(2) 3_756 . . .
N1C N2C C3C C2C 4(4) . . . .
N1C N2C C4C C5C -83(3) . . . .
N1C C1C C2C C3C -7(4) . . . .
N2C N1C C1C C2C 9(3) . . . .
N2C C4C C5C N3C 45(4) . . . .
N3D C6D C7D N4D 0.0 . . . .
N3D C5D C4D N1D 45(3) . . . .
C6D N3D C8D Ni1A -171.8(15) . . . .
C6D N3D C8D N4D 0.0 . . . .
C6D N3D C5D C4D 102(2) . . . .
C6D C7D N4D C8D 0.0 . . . .
C6D C7D N4D C9D 176(2) . . . .
C7D N4D C8D Ni1A 171.8(15) . . . .
C7D N4D C8D N3D 0.0 . . . .
C7D N4D C9D C10D -61(3) . . . .
N4D C9D C10D N5D -69(3) . . . .
C8D N3D C6D C7D 0.0 . . . .
C8D N3D C5D C4D -87(2) . . . .
C8D N4D C9D C10D 115(2) . . . .
N3C C6C C7C N4C 9(4) . . . .
N4C C9C C10C N5C 61(2) . . . .
N6C C11C C12C C13C 0.0 . . . .
N6C N5C C10C C9C 79.9(15) . . . .
C11C N6C N5C C13C 0.0 . . . .
C11C N6C N5C C10C 179.3(14) . . . .
C11C C12C C13C N5C 0.0 . . . .
C12C C13C N5C N6C 0.0 . . . .
C12C C13C N5C C10C -179.1(18) . . . .
C13C N5C C10C C9C -101.0(18) . . . .
N5C N6C C11C C12C 0.0 . . . .
C11A C12A C13A C14A 4.7(18) . . . .
C12A C11A C16A C15A 7.0(14) . . . .
C12A C11A B1A C21A -112.1(9) . . . .
C12A C11A B1A C31A 128.1(9) . . . .
C12A C11A B1A C41A 10.1(11) . . . .
C12A C13A C14A C15A -0.9(18) . . . .
C13A C14A C15A C16A 0.3(16) . . . .
C14A C15A C16A C11A -3.6(16) . . . .
C16A C11A C12A C13A -7.3(14) . . . .
C16A C11A B1A C21A 68.9(10) . . . .
C16A C11A B1A C31A -50.9(10) . . . .
C16A C11A B1A C41A -168.9(8) . . . .
C21A C22A C23A C24A -3(2) . . . .
C22A C21A C26A C25A -4.8(17) . . . .
C22A C21A B1A C11A -30.1(12) . . . .
C22A C21A B1A C31A 88.0(11) . . . .
C22A C21A B1A C41A -153.1(9) . . . .
C22A C23A C24A C25A -3(2) . . . .
C23A C24A C25A C26A 4(2) . . . .
C24A C25A C26A C21A -1(2) . . . .
C26A C21A C22A C23A 6.6(17) . . . .
C26A C21A B1A C11A 147.6(9) . . . .
C26A C21A B1A C31A -94.2(10) . . . .
C26A C21A B1A C41A 24.7(11) . . . .
C31A C32A C33A C34A -0.6(17) . . . .
C32A C31A C36A C35A 0.7(14) . . . .
C32A C31A B1A C11A 154.1(9) . . . .
C32A C31A B1A C21A 34.7(12) . . . .
C32A C31A B1A C41A -85.6(10) . . . .
C32A C33A C34A C35A -1.7(16) . . . .
C33A C34A C35A C36A 3.4(14) . . . .
C34A C35A C36A C31A -2.9(14) . . . .
C36A C31A C32A C33A 1.1(15) . . . .
C36A C31A B1A C11A -33.9(11) . . . .
C36A C31A B1A C21A -153.3(8) . . . .
C36A C31A B1A C41A 86.4(10) . . . .
C41A C42A C43A C44A -0.6(14) . . . .
C42A C41A C46A C45A -2.1(12) . . . .
C42A C41A B1A C11A 115.0(9) . . . .
C42A C41A B1A C21A -123.1(8) . . . .
C42A C41A B1A C31A -2.8(11) . . . .
C42A C43A C44A C45A -1.5(13) . . . .
C43A C44A C45A C46A 1.7(12) . . . .
C44A C45A C46A C41A 0.2(12) . . . .
C46A C41A C42A C43A 2.3(12) . . . .
C46A C41A B1A C11A -69.5(9) . . . .
C46A C41A B1A C21A 52.3(10) . . . .
C46A C41A B1A C31A 172.6(7) . . . .
B1A C11A C12A C13A 173.6(9) . . . .
B1A C11A C16A C15A -173.9(8) . . . .
B1A C21A C22A C23A -175.5(11) . . . .
B1A C21A C26A C25A 177.3(10) . . . .
B1A C31A C32A C33A 173.5(9) . . . .
B1A C31A C36A C35A -171.7(8) . . . .
B1A C41A C42A C43A 178.1(8) . . . .
B1A C41A C46A C45A -178.2(8) . . . .
C3D N1D N2D Ni1A 141.5(13) . . . .
C3D N1D N2D C1D 0.0 . . . .
C3D N1D C4D C5D -164.5(16) . . . .
N1D C3D C2D C1D 0.0 . . . .
N1D N2D C1D C2D 0.0 . . . .
N2D Ni1A C8D N3D 34.1(12) . . . .
N2D Ni1A C8D N3D -146(2) 3_666 . . .
N2D Ni1A C8D N4D 44(2) 3_666 . . .
N2D Ni1A C8D N4D -136.3(12) . . . .
N2D N1D C4D C5D 47(2) . . . .
N2D C1D C2D C3D 0.0 . . . .
C2D C3D N1D N2D 0.0 . . . .
C2D C3D N1D C4D -152.0(18) . . . .
C11B C12B C13B C14B -2.7(16) . . . .
C12B C11B C16B C15B 1.0(12) . . . .
C12B C11B B1B C21B 75.8(10) . . . .
C12B C11B B1B C36B -162.9(8) . . . .
C12B C11B B1B C41B -43.2(10) . . . .
C12B C13B C14B C15B 1.8(17) . . . .
C13B C14B C15B C16B 0.3(15) . . . .
C14B C15B C16B C11B -1.8(13) . . . .
C16B C11B C12B C13B 1.1(13) . . . .
C16B C11B B1B C21B -96.1(9) . . . .
C16B C11B B1B C36B 25.2(11) . . . .
C16B C11B B1B C41B 144.9(8) . . . .
C21B C22B C23B C24B 0.1(15) . . . .
C22B C21B C26B C25B 1.5(14) . . . .
C22B C21B B1B C11B -49.8(10) . . . .
C22B C21B B1B C36B -172.1(7) . . . .
C22B C21B B1B C41B 68.4(9) . . . .
C22B C23B C24B C25B 0.1(15) . . . .
C23B C24B C25B C26B 0.4(17) . . . .
C24B C25B C26B C21B -1.4(18) . . . .
C26B C21B C22B C23B -0.9(12) . . . .
C26B C21B B1B C11B 130.5(9) . . . .
C26B C21B B1B C36B 8.2(11) . . . .
C26B C21B B1B C41B -111.4(9) . . . .
C31B C32B C33B C34B 0.9(12) . . . .
C31B C36B B1B C11B -64.3(9) . . . .
C31B C36B B1B C21B 57.1(9) . . . .
C31B C36B B1B C41B 176.7(7) . . . .
C32B C31B C36B C35B -2.7(11) . . . .
C32B C31B C36B B1B 177.0(7) . . . .
C32B C33B C34B C35B -1.0(12) . . . .
C33B C34B C35B C36B -0.8(12) . . . .
C34B C35B C36B C31B 2.6(11) . . . .
C34B C35B C36B B1B -177.1(7) . . . .
C35B C36B B1B C11B 115.3(8) . . . .
C35B C36B B1B C21B -123.3(7) . . . .
C35B C36B B1B C41B -3.7(10) . . . .
C36B C31B C32B C33B 1.1(12) . . . .
C41B C42B C43B C44B -3.1(15) . . . .
C42B C41B C46B C45B 0.0(15) . . . .
C42B C41B B1B C11B 141.5(8) . . . .
C42B C41B B1B C21B 22.3(11) . . . .
C42B C41B B1B C36B -97.6(9) . . . .
C42B C43B C44B C45B 3.1(15) . . . .
C43B C44B C45B C46B -1.5(15) . . . .
C44B C45B C46B C41B 0.1(17) . . . .
C46B C41B C42B C43B 1.5(13) . . . .
C46B C41B B1B C11B -41.4(11) . . . .
C46B C41B B1B C21B -160.5(8) . . . .
C46B C41B B1B C36B 79.6(10) . . . .
B1B C11B C12B C13B -171.5(9) . . . .
B1B C11B C16B C15B 173.3(8) . . . .
B1B C21B C22B C23B 179.3(8) . . . .
B1B C21B C26B C25B -178.7(9) . . . .
B1B C41B C42B C43B 178.8(8) . . . .
B1B C41B C46B C45B -177.4(9) . . . .
C1C N1C N2C C3C -8(4) . . . .
C1C N1C N2C C4C -175(3) . . . .
C1C C2C C3C N2C 2(4) . . . .
C5D N3D C6D C7D 173(2) . . . .
C5D N3D C8D Ni1A 15(2) . . . .
C5D N3D C8D N4D -173(2) . . . .
C3C N2C C4C C5C 110(3) . . . .
C9D N4D C8D Ni1A -4(2) . . . .
C9D N4D C8D N3D -176(2) . . . .
C4C N2C C3C C2C 171(3) . . . .
C5C N3C C6C C7C 170(3) . . . .
C5C N3C C8C Ni0A 20(4) . . . .
C5C N3C C8C N4C -178(3) . . . .
C6C N3C C5C C4C -166(3) . . . .
C6C N3C C8C Ni0A -166(3) . . . .
C6C N3C C8C N4C -4(3) . . . .
C4D N1D N2D Ni1A -64.7(18) . . . .
C4D N1D N2D C1D 153.8(17) . . . .
C8C N3C C5C C4C 6(5) . . . .
C8C N3C C6C C7C -3(4) . . . .
C8C N4C C9C C10C -102(3) . . . .
C8C N4C C7C C6C -11(3) . . . .
C9C N4C C8C Ni0A -20(4) . . . .
C9C N4C C8C N3C 175(2) . . . .
C9C N4C C7C C6C -178(2) . . . .
C10D N5D C13D C12D -170.1(16) . . . .
C7C N4C C8C Ni0A 174.2(19) . . . .
C7C N4C C8C N3C 10(3) . . . .
C7C N4C C9C C10C 62(3) . . . .
